data_4117283
loop_
_publ_author_name
'Yan-Zhen Zheng'
'Marco Evangelisti'
'Floriana Tuna'
'Richard E. P. Winpenny'

_publ_section_title
;
 Co-Ln Mixed-Metal Phosphonate Grids and Cages as Molecular Magnetic
 Refrigerants
;
_journal_name_full 'Journal of the American Chemical Society'
_journal_page_first 1057
_journal_page_last 1065
_journal_paper_doi 10.1021/ja208367k
_journal_volume 134
_journal_year 2012
_chemical_formula_sum 'C112 H222 Co8 N4 O73 P8 Yb8'
_chemical_formula_weight 4896.46
_chemical_name_systematic
; 
 ? 
;
_space_group_IT_number 15
_symmetry_cell_setting monoclinic
_symmetry_space_group_name_Hall '-C 2yc'
_symmetry_space_group_name_H-M 'C 1 2/c 1'
_atom_sites_solution_hydrogens geom
_atom_sites_solution_primary direct
_atom_sites_solution_secondary difmap
_audit_creation_method SHELXL-97
_cell_angle_alpha 90.00
_cell_angle_beta 101.6380(10)
_cell_angle_gamma 90.00
_cell_formula_units_Z 4
_cell_length_a 35.3738(17)
_cell_length_b 20.4284(9)
_cell_length_c 24.9837(12)
_cell_measurement_temperature 100(2)
_cell_volume 17682.8(14)
_computing_cell_refinement 'Bruker SMART'
_computing_data_collection 'Bruker SMART'
_computing_data_reduction 'Bruker SAINT'
_computing_molecular_graphics 'Bruker SHELXTL'
_computing_publication_material 'Bruker SHELXTL'
_computing_structure_refinement 'SHELXL-97 (Sheldrick, 1997)'
_computing_structure_solution 'SHELXS-97 (Sheldrick, 1990)'
_diffrn_ambient_temperature 100(2)
_diffrn_measured_fraction_theta_full 0.996
_diffrn_measured_fraction_theta_max 0.996
_diffrn_measurement_device_type 'CCD area detector'
_diffrn_measurement_method 'phi and omega scans'
_diffrn_radiation_monochromator graphite
_diffrn_radiation_source 'fine-focus sealed tube'
_diffrn_radiation_type MoK\a
_diffrn_radiation_wavelength 0.71073
_diffrn_reflns_av_R_equivalents 0.0598
_diffrn_reflns_av_sigmaI/netI 0.0494
_diffrn_reflns_limit_h_max 42
_diffrn_reflns_limit_h_min -42
_diffrn_reflns_limit_k_max 23
_diffrn_reflns_limit_k_min -24
_diffrn_reflns_limit_l_max 29
_diffrn_reflns_limit_l_min -29
_diffrn_reflns_number 59954
_diffrn_reflns_theta_full 25.00
_diffrn_reflns_theta_max 25.00
_diffrn_reflns_theta_min 1.49
_exptl_absorpt_coefficient_mu 5.068
_exptl_absorpt_correction_T_max 0.5169
_exptl_absorpt_correction_T_min 0.1100
_exptl_absorpt_correction_type multi-scan
_exptl_absorpt_process_details SADABS
_exptl_crystal_colour purple
_exptl_crystal_density_diffrn 1.839
_exptl_crystal_description needle
_exptl_crystal_F_000 9608
_exptl_crystal_size_max 0.78
_exptl_crystal_size_mid 0.15
_exptl_crystal_size_min 0.15
_refine_diff_density_max 2.763
_refine_diff_density_min -2.142
_refine_diff_density_rms 0.182
_refine_ls_extinction_method none
_refine_ls_goodness_of_fit_ref 1.044
_refine_ls_hydrogen_treatment constr
_refine_ls_matrix_type full
_refine_ls_number_parameters 1330
_refine_ls_number_reflns 15513
_refine_ls_number_restraints 2293
_refine_ls_restrained_S_all 1.027
_refine_ls_R_factor_all 0.1061
_refine_ls_R_factor_gt 0.0749
_refine_ls_shift/su_max 0.003
_refine_ls_shift/su_mean 0.000
_refine_ls_structure_factor_coef Fsqd
_refine_ls_weighting_details 'calc w=1/[\s^2^(Fo^2^)+(0.0803P)^2^+475.0915P] where P=(Fo^2^+2Fc^2^)/3'
_refine_ls_weighting_scheme calc
_refine_ls_wR_factor_gt 0.1789
_refine_ls_wR_factor_ref 0.2031
_reflns_number_gt 10957
_reflns_number_total 15513
_reflns_threshold_expression >2sigma(I)
_cod_data_source_file ja208367k_si_016.cif
_cod_data_source_block coybm
_cod_database_code 4117283

loop_
_symmetry_equiv_pos_as_xyz
'x, y, z'
'-x, y, -z+1/2'
'x+1/2, y+1/2, z'
'-x+1/2, y+1/2, -z+1/2'
'-x, -y, -z'
'x, -y, z-1/2'
'-x+1/2, -y+1/2, -z'
'x+1/2, -y+1/2, z-1/2'

loop_
_atom_site_label
_atom_site_type_symbol
_atom_site_fract_x
_atom_site_fract_y
_atom_site_fract_z
_atom_site_U_iso_or_equiv
_atom_site_adp_type
_atom_site_occupancy
_atom_site_symmetry_multiplicity
_atom_site_calc_flag
_atom_site_refinement_flags
_atom_site_disorder_assembly
_atom_site_disorder_group
Yb1 Yb 0.559902(17) 1.66383(3) 0.83569(2) 0.05519(18) Uani 1 1 d U . .
Yb2 Yb 0.633618(19) 1.53572(4) 0.88951(3) 0.0785(2) Uani 1 1 d U . .
Yb3 Yb 0.65028(2) 1.29180(4) 0.82169(3) 0.0789(3) Uani 1 1 d DU . .
Yb4 Yb 0.58388(11) 1.15859(18) 0.77905(15) 0.0696(7) Uani 0.509(4) 1 d PDU . 1
O34 O 0.5949(4) 1.2643(8) 0.7675(11) 0.063(2) Uani 0.509(4) 1 d PDU . 1
H34D H 0.5924 1.2780 0.7285 0.075 Uiso 0.509(4) 1 calc PR . 1
C81 C 0.6404(6) 1.1359(8) 0.8581(7) 0.107(3) Uani 0.509(4) 1 d PDU . 1
C90 C 0.6764(6) 1.1020(12) 0.8863(9) 0.121(4) Uani 0.509(4) 1 d PDU . 1
O22 O 0.6431(8) 1.1985(9) 0.8571(11) 0.101(2) Uani 0.509(4) 1 d PDU . 1
O38 O 0.6114(6) 1.0992(11) 0.8383(9) 0.110(3) Uani 0.509(4) 1 d PDU . 1
C88 C 0.6655(9) 1.0382(13) 0.9132(13) 0.141(6) Uani 0.509(4) 1 d PDU . 1
H88A H 0.6454 1.0477 0.9339 0.212 Uiso 0.509(4) 1 calc PR . 1
H88B H 0.6883 1.0207 0.9380 0.212 Uiso 0.509(4) 1 calc PR . 1
H88C H 0.6559 1.0058 0.8848 0.212 Uiso 0.509(4) 1 calc PR . 1
C85 C 0.6998(8) 1.0869(18) 0.8433(12) 0.139(7) Uani 0.509(4) 1 d PDU . 1
H85A H 0.7032 1.1270 0.8232 0.208 Uiso 0.509(4) 1 calc PR . 1
H85B H 0.6863 1.0541 0.8179 0.208 Uiso 0.509(4) 1 calc PR . 1
H85C H 0.7252 1.0698 0.8610 0.208 Uiso 0.509(4) 1 calc PR . 1
C91 C 0.6980(9) 1.1477(17) 0.9312(12) 0.132(7) Uani 0.509(4) 1 d PDU . 1
H91A H 0.7084 1.1851 0.9142 0.198 Uiso 0.509(4) 1 calc PR . 1
H91B H 0.7193 1.1237 0.9542 0.198 Uiso 0.509(4) 1 calc PR . 1
H91C H 0.6802 1.1634 0.9536 0.198 Uiso 0.509(4) 1 calc PR . 1
Yb4' Yb 0.57016(12) 1.16028(19) 0.75897(15) 0.0696(7) Uani 0.491(4) 1 d PU . 2
O34' O 0.5875(6) 1.2715(11) 0.7704(11) 0.0579(19) Uani 0.491(4) 1 d PU . 2
H34E H 0.5844 1.2930 0.7338 0.070 Uiso 0.491(4) 1 calc PR . 2
C81' C 0.6531(7) 1.1619(12) 0.8764(11) 0.105(3) Uani 0.491(4) 1 d PDU . 2
O22' O 0.6234(7) 1.1723(13) 0.8373(10) 0.095(2) Uani 0.491(4) 1 d PDU . 2
O38' O 0.6768(7) 1.2102(11) 0.8829(10) 0.101(3) Uani 0.491(4) 1 d PDU . 2
C90' C 0.6652(7) 1.0989(12) 0.9049(10) 0.120(4) Uani 0.491(4) 1 d PDU . 2
C91' C 0.6345(11) 1.0472(13) 0.8819(16) 0.134(6) Uani 0.491(4) 1 d PDU . 2
H91D H 0.6440 1.0036 0.8942 0.201 Uiso 0.491(4) 1 calc PR . 2
H91E H 0.6292 1.0488 0.8419 0.201 Uiso 0.491(4) 1 calc PR . 2
H91F H 0.6107 1.0564 0.8949 0.201 Uiso 0.491(4) 1 calc PR . 2
C85' C 0.7040(9) 1.0778(19) 0.8941(16) 0.138(6) Uani 0.491(4) 1 d PDU . 2
H85D H 0.7092 1.0325 0.9063 0.207 Uiso 0.491(4) 1 calc PR . 2
H85E H 0.7242 1.1064 0.9141 0.207 Uiso 0.491(4) 1 calc PR . 2
H85F H 0.7036 1.0807 0.8549 0.207 Uiso 0.491(4) 1 calc PR . 2
C88' C 0.6675(12) 1.1041(19) 0.9661(10) 0.140(8) Uani 0.491(4) 1 d PDU . 2
H88D H 0.6763 1.0623 0.9835 0.210 Uiso 0.491(4) 1 calc PR . 2
H88E H 0.6419 1.1146 0.9732 0.210 Uiso 0.491(4) 1 calc PR . 2
H88F H 0.6857 1.1387 0.9811 0.210 Uiso 0.491(4) 1 calc PR . 2
Co1 Co 0.56228(5) 1.51237(8) 0.77533(7) 0.0487(4) Uani 1 1 d U . .
Co2 Co 0.5000 1.78360(12) 0.7500 0.0700(8) Uani 1 2 d SU . .
Co3 Co 0.55217(6) 1.31009(9) 0.81031(8) 0.0611(5) Uani 1 1 d DU . .
Co4 Co 0.71002(6) 1.41556(16) 0.91009(9) 0.0957(8) Uani 1 1 d U . .
Co5 Co 0.5000 1.03837(14) 0.7500 0.1014(11) Uani 1 2 d SU . .
P1 P 0.54202(10) 1.66167(16) 0.71172(14) 0.0519(7) Uani 1 1 d U . .
P2 P 0.65633(11) 1.4616(2) 0.79560(15) 0.0679(9) Uani 1 1 d U . .
P3 P 0.6261(7) 1.3709(13) 0.9146(10) 0.0751(12) Uani 0.50 1 d PU . 1
P3' P 0.6211(7) 1.3632(13) 0.9093(10) 0.0751(12) Uani 0.50 1 d PU . 2
P4 P 0.5036(3) 1.1634(5) 0.8196(4) 0.066(2) Uani 0.509(4) 1 d PDU . 1
O23 O 0.5349(6) 1.2154(10) 0.8171(9) 0.067(3) Uani 0.509(4) 1 d PDU . 1
O21 O 0.5209(7) 1.1040(10) 0.7940(8) 0.071(3) Uani 0.509(4) 1 d PDU . 1
O36 O 0.4629(6) 1.1823(12) 0.7883(9) 0.070(3) Uani 0.509(4) 1 d PDU . 1
C55 C 0.5008(6) 1.1469(9) 0.8894(11) 0.072(3) Uani 0.509(4) 1 d PDU . 1
C56 C 0.4718(8) 1.0916(13) 0.8901(11) 0.076(4) Uani 0.509(4) 1 d PDU . 1
H56A H 0.4701 1.0818 0.9279 0.113 Uiso 0.509(4) 1 calc PR . 1
H56B H 0.4803 1.0524 0.8732 0.113 Uiso 0.509(4) 1 calc PR . 1
H56C H 0.4463 1.1050 0.8696 0.113 Uiso 0.509(4) 1 calc PR . 1
C57 C 0.5406(8) 1.1273(14) 0.9210(10) 0.084(4) Uani 0.509(4) 1 d PDU . 1
H57A H 0.5392 1.1172 0.9589 0.125 Uiso 0.509(4) 1 calc PR . 1
H57B H 0.5587 1.1634 0.9204 0.125 Uiso 0.509(4) 1 calc PR . 1
H57C H 0.5495 1.0886 0.9039 0.125 Uiso 0.509(4) 1 calc PR . 1
C80 C 0.4870(8) 1.2092(13) 0.9137(9) 0.075(4) Uani 0.509(4) 1 d PDU . 1
H80A H 0.4848 1.2010 0.9516 0.112 Uiso 0.509(4) 1 calc PR . 1
H80B H 0.4617 1.2220 0.8923 0.112 Uiso 0.509(4) 1 calc PR . 1
H80C H 0.5055 1.2446 0.9127 0.112 Uiso 0.509(4) 1 calc PR . 1
P4' P 0.5175(3) 1.1611(6) 0.8389(5) 0.068(2) Uani 0.491(4) 1 d PDU . 2
O23' O 0.5486(7) 1.2129(11) 0.8354(10) 0.069(3) Uani 0.491(4) 1 d PU . 2
O21' O 0.5344(7) 1.1007(11) 0.8150(9) 0.073(3) Uani 0.491(4) 1 d PU . 2
O36' O 0.4770(8) 1.1791(10) 0.8087(9) 0.062(3) Uani 0.491(4) 1 d PU . 2
C55' C 0.5165(6) 1.1427(10) 0.9108(12) 0.073(4) Uani 0.491(4) 1 d PDU . 2
C80' C 0.5056(9) 1.2062(14) 0.9374(10) 0.075(4) Uani 0.491(4) 1 d PDU . 2
H80D H 0.5043 1.1976 0.9756 0.112 Uiso 0.491(4) 1 calc PR . 2
H80E H 0.4804 1.2216 0.9176 0.112 Uiso 0.491(4) 1 calc PR . 2
H80F H 0.5251 1.2398 0.9360 0.112 Uiso 0.491(4) 1 calc PR . 2
C57' C 0.5571(8) 1.1187(14) 0.9389(10) 0.084(4) Uani 0.491(4) 1 d PDU . 2
H57D H 0.5573 1.1088 0.9773 0.125 Uiso 0.491(4) 1 calc PR . 2
H57E H 0.5761 1.1529 0.9366 0.125 Uiso 0.491(4) 1 calc PR . 2
H57F H 0.5636 1.0791 0.9205 0.125 Uiso 0.491(4) 1 calc PR . 2
C56' C 0.4860(8) 1.0885(14) 0.9115(12) 0.076(4) Uani 0.491(4) 1 d PDU . 2
H56D H 0.4845 1.0785 0.9493 0.113 Uiso 0.491(4) 1 calc PR . 2
H56E H 0.4934 1.0490 0.8938 0.113 Uiso 0.491(4) 1 calc PR . 2
H56F H 0.4607 1.1038 0.8916 0.113 Uiso 0.491(4) 1 calc PR . 2
O2 O 0.5598(2) 1.6086(4) 0.7524(3) 0.0512(15) Uani 1 1 d U . .
O3 O 0.5705(2) 1.5545(4) 0.8510(3) 0.0552(14) Uani 1 1 d U . .
H3D H 0.5527 1.5357 0.8735 0.066 Uiso 1 1 calc R . .
O4 O 0.5432(3) 1.7224(4) 0.7494(4) 0.0589(16) Uani 1 1 d U . .
O5 O 0.6212(3) 1.5061(5) 0.7954(4) 0.0630(16) Uani 1 1 d U . .
O6 O 0.5018(2) 1.6474(4) 0.6806(3) 0.0505(17) Uani 1 1 d U . .
O7 O 0.6128(3) 1.4382(6) 0.9054(4) 0.0748(17) Uani 1 1 d U . .
O9 O 0.6464(3) 1.3897(5) 0.7866(3) 0.0639(17) Uani 1 1 d U . .
O10 O 0.5632(3) 1.6542(5) 0.9248(4) 0.069(2) Uani 1 1 d DU . .
O46 O 0.6005(3) 1.3214(5) 0.8672(4) 0.0720(16) Uani 1 1 d U . .
O45 O 0.6815(3) 1.4762(6) 0.8521(4) 0.0775(18) Uani 1 1 d U . .
O20 O 0.5747(9) 1.0592(15) 0.7331(14) 0.105(4) Uani 0.509(4) 1 d PU . 1
O20' O 0.5890(10) 1.0581(16) 0.7533(15) 0.107(4) Uani 0.491(4) 1 d PU . 2
O24 O 0.5333(11) 0.9831(17) 0.7208(15) 0.110(5) Uani 0.509(4) 1 d PU . 1
O24' O 0.5440(11) 0.9762(18) 0.7420(15) 0.109(4) Uani 0.491(4) 1 d PU . 2
C21 C 0.5719(4) 1.6745(7) 0.6614(6) 0.064(3) Uani 1 1 d U . .
O13 O 0.5557(4) 1.7658(5) 0.8597(5) 0.094(3) Uani 1 1 d U . .
C24 C 0.6826(5) 1.4898(9) 0.7442(6) 0.078(3) Uani 1 1 d U . .
O14 O 0.6694(9) 1.3587(19) 0.9113(12) 0.078(2) Uani 0.509(4) 1 d PU . 1
O14' O 0.6626(9) 1.3474(19) 0.9025(12) 0.077(2) Uani 0.491(4) 1 d PU . 2
O16 O 0.7140(3) 1.3003(7) 0.8372(5) 0.102(3) Uani 1 1 d DU . .
C27 C 0.5280(5) 1.6328(10) 1.0114(7) 0.097(5) Uani 1 1 d U . .
H27A H 0.5208 1.6297 1.0472 0.146 Uiso 1 1 calc R . .
H27B H 0.5109 1.6048 0.9852 0.146 Uiso 1 1 calc R . .
H27C H 0.5255 1.6783 0.9987 0.146 Uiso 1 1 calc R . .
O11 O 0.6104(3) 1.5822(6) 0.9567(4) 0.083(2) Uani 1 1 d DU . .
C29 C 0.5474(7) 1.8691(8) 0.9040(8) 0.099(3) Uani 1 1 d U . .
O17 O 0.7530(3) 1.3740(7) 0.8845(5) 0.100(3) Uani 1 1 d DU . .
C34 C 0.6561(5) 1.4830(9) 0.6881(6) 0.089(4) Uani 1 1 d U . .
H34A H 0.6700 1.4966 0.6598 0.133 Uiso 1 1 calc R . .
H34B H 0.6333 1.5108 0.6865 0.133 Uiso 1 1 calc R . .
H34C H 0.6481 1.4372 0.6821 0.133 Uiso 1 1 calc R . .
O19 O 0.6646(3) 1.2418(6) 0.7480(5) 0.086(2) Uani 1 1 d U . .
O18 O 0.6154(7) 1.1682(13) 0.7084(10) 0.081(3) Uani 0.509(4) 1 d PU . 1
O18' O 0.6297(8) 1.1635(14) 0.7287(11) 0.081(3) Uani 0.491(4) 1 d PU . 2
C38 C 0.5556(5) 1.7315(7) 0.6241(6) 0.075(4) Uani 1 1 d U . .
H38A H 0.5720 1.7393 0.5976 0.112 Uiso 1 1 calc R . .
H38B H 0.5549 1.7710 0.6462 0.112 Uiso 1 1 calc R . .
H38C H 0.5294 1.7208 0.6048 0.112 Uiso 1 1 calc R . .
O15 O 0.7376(3) 1.4705(8) 0.9714(5) 0.109(3) Uani 1 1 d DU . .
C47 C 0.5711(4) 1.6098(7) 0.6290(6) 0.069(3) Uani 1 1 d U . .
H47A H 0.5875 1.6142 0.6019 0.104 Uiso 1 1 calc R . .
H47B H 0.5445 1.6003 0.6103 0.104 Uiso 1 1 calc R . .
H47C H 0.5807 1.5740 0.6541 0.104 Uiso 1 1 calc R . .
C46 C 0.5756(7) 1.9174(9) 0.8886(9) 0.126(6) Uani 1 1 d U . .
H46A H 0.5837 1.9483 0.9187 0.189 Uiso 1 1 calc R . .
H46B H 0.5632 1.9413 0.8557 0.189 Uiso 1 1 calc R . .
H46C H 0.5982 1.8939 0.8814 0.189 Uiso 1 1 calc R . .
O12 O 0.5118(15) 1.8399(18) 0.8081(13) 0.087(4) Uani 0.509(4) 1 d PU . 1
O12' O 0.5152(16) 1.8339(19) 0.8226(14) 0.085(4) Uani 0.491(4) 1 d PU . 2
C53 C 0.5819(4) 1.6180(7) 0.9636(5) 0.075(3) Uani 1 1 d DU . .
C54 C 0.6257(6) 1.2685(8) 0.9854(7) 0.108(5) Uani 1 1 d DU . .
H54B H 0.6293 1.2519 0.9508 0.129 Uiso 1 1 d R . .
H54C H 0.6497 1.2637 1.0107 0.129 Uiso 1 1 d R . .
H54A H 0.6067 1.2423 0.9977 0.129 Uiso 1 1 d R . .
C58 C 0.6423(5) 1.3786(10) 1.0223(6) 0.103(5) Uani 1 1 d DU . .
H58A H 0.6399 1.3627 1.0585 0.155 Uiso 1 1 calc R . .
H58B H 0.6351 1.4249 1.0188 0.155 Uiso 1 1 calc R . .
H58C H 0.6690 1.3734 1.0179 0.155 Uiso 1 1 calc R . .
C59 C 0.7468(4) 1.3246(8) 0.8543(7) 0.104(3) Uani 1 1 d DU . .
C60 C 0.6160(4) 1.3399(8) 0.9792(6) 0.097(4) Uani 1 1 d DU . .
C61 C 0.5088(7) 1.9040(9) 0.9096(9) 0.126(6) Uani 1 1 d U . .
H61A H 0.5140 1.9354 0.9399 0.189 Uiso 1 1 calc R . .
H61B H 0.4902 1.8712 0.9168 0.189 Uiso 1 1 calc R . .
H61C H 0.4980 1.9272 0.8756 0.189 Uiso 1 1 calc R . .
C62 C 0.5742(4) 1.3507(11) 0.9806(6) 0.105(5) Uani 1 1 d DU . .
H62A H 0.5684 1.3307 1.0137 0.157 Uiso 1 1 calc R . .
H62B H 0.5580 1.3306 0.9483 0.157 Uiso 1 1 calc R . .
H62C H 0.5689 1.3978 0.9807 0.157 Uiso 1 1 calc R . .
C63 C 0.6500(5) 1.2006(8) 0.7130(7) 0.081(3) Uani 1 1 d U . .
C71 C 0.5376(7) 1.8190(8) 0.8570(8) 0.089(3) Uani 1 1 d U . .
C74 C 0.5639(7) 1.8346(8) 0.9552(8) 0.111(5) Uani 1 1 d U . .
H74A H 0.5710 1.8666 0.9848 0.166 Uiso 1 1 calc R . .
H74B H 0.5869 1.8104 0.9506 0.166 Uiso 1 1 calc R . .
H74C H 0.5448 1.8041 0.9642 0.166 Uiso 1 1 calc R . .
C82 C 0.7012(6) 1.1446(9) 0.6804(8) 0.100(5) Uani 1 1 d U . .
H82A H 0.7199 1.1628 0.7111 0.150 Uiso 1 1 calc R . .
H82B H 0.7139 1.1368 0.6496 0.150 Uiso 1 1 calc R . .
H82C H 0.6911 1.1032 0.6915 0.150 Uiso 1 1 calc R . .
C87 C 0.6375(6) 1.1673(9) 0.6149(8) 0.102(4) Uani 1 1 d U . .
H87A H 0.6167 1.1994 0.6043 0.154 Uiso 1 1 calc R . .
H87B H 0.6267 1.1263 0.6257 0.154 Uiso 1 1 calc R . .
H87C H 0.6499 1.1590 0.5839 0.154 Uiso 1 1 calc R . .
C48 C 0.6409(5) 0.9674(10) 0.7540(9) 0.144(6) Uani 1 1 d DU . .
H48A H 0.6601 0.9382 0.7434 0.215 Uiso 1 1 calc R . .
H48B H 0.6397 0.9596 0.7923 0.215 Uiso 1 1 calc R . .
H48C H 0.6481 1.0130 0.7493 0.215 Uiso 1 1 calc R . .
C92 C 0.7182(4) 1.4467(9) 0.7466(6) 0.083(4) Uani 1 1 d U . .
H92A H 0.7319 1.4604 0.7181 0.125 Uiso 1 1 calc R . .
H92B H 0.7102 1.4009 0.7407 0.125 Uiso 1 1 calc R . .
H92C H 0.7353 1.4512 0.7825 0.125 Uiso 1 1 calc R . .
C93 C 0.5801(6) 1.5520(11) 1.0468(8) 0.115(5) Uani 1 1 d U . .
H93A H 0.5709 1.5526 1.0812 0.172 Uiso 1 1 calc R . .
H93B H 0.6084 1.5496 1.0546 0.172 Uiso 1 1 calc R . .
H93C H 0.5695 1.5138 1.0253 0.172 Uiso 1 1 calc R . .
C95 C 0.6844(5) 1.2588(8) 0.6484(7) 0.089(4) Uani 1 1 d U . .
H95A H 0.7036 1.2742 0.6797 0.134 Uiso 1 1 calc R . .
H95B H 0.6638 1.2914 0.6391 0.134 Uiso 1 1 calc R . .
H95C H 0.6967 1.2522 0.6170 0.134 Uiso 1 1 calc R . .
C97 C 0.6672(5) 1.1939(8) 0.6628(7) 0.085(3) Uani 1 1 d U . .
C100 C 0.5677(5) 1.6115(10) 1.0161(6) 0.085(3) Uani 1 1 d U . .
C103 C 0.6130(4) 1.6881(9) 0.6914(7) 0.083(4) Uani 1 1 d U . .
H10A H 0.6295 1.6951 0.6648 0.125 Uiso 1 1 calc R . .
H10B H 0.6227 1.6506 0.7147 0.125 Uiso 1 1 calc R . .
H10C H 0.6134 1.7273 0.7141 0.125 Uiso 1 1 calc R . .
C50 C 0.5723(6) 1.0004(8) 0.7343(8) 0.112(3) Uani 1 1 d DU . .
C146 C 0.6955(6) 1.5605(9) 0.7562(8) 0.101(4) Uani 1 1 d U . .
H14A H 0.7094 1.5756 0.7284 0.151 Uiso 1 1 calc R . .
H14B H 0.7125 1.5629 0.7923 0.151 Uiso 1 1 calc R . .
H14C H 0.6728 1.5882 0.7556 0.151 Uiso 1 1 calc R . .
C150 C 0.5925(6) 1.6700(11) 1.0508(8) 0.117(5) Uani 1 1 d U . .
H15A H 0.5862 1.6724 1.0872 0.176 Uiso 1 1 calc R . .
H15B H 0.5860 1.7117 1.0318 0.176 Uiso 1 1 calc R . .
H15C H 0.6201 1.6612 1.0544 0.176 Uiso 1 1 calc R . .
O25 O 0.6191(5) 1.6644(12) 0.8478(11) 0.076(2) Uani 0.509(4) 1 d PDU . 1
O26 O 0.6775(6) 1.6276(14) 0.8806(9) 0.092(2) Uani 0.509(4) 1 d PDU . 1
C75 C 0.6552(6) 1.6764(11) 0.8635(13) 0.087(3) Uani 0.509(4) 1 d PDU . 1
C4 C 0.6682(6) 1.7458(12) 0.8682(9) 0.094(4) Uani 0.509(4) 1 d PDU . 1
C36 C 0.6470(9) 1.7843(16) 0.8190(13) 0.105(6) Uani 0.509(4) 1 d PDU . 1
H36A H 0.6533 1.7663 0.7855 0.157 Uiso 0.509(4) 1 calc PR . 1
H36B H 0.6548 1.8303 0.8227 0.157 Uiso 0.509(4) 1 calc PR . 1
H36C H 0.6191 1.7810 0.8170 0.157 Uiso 0.509(4) 1 calc PR . 1
C37 C 0.7110(8) 1.7509(18) 0.8698(13) 0.099(5) Uani 0.509(4) 1 d PDU . 1
H37A H 0.7168 1.7323 0.8363 0.148 Uiso 0.509(4) 1 calc PR . 1
H37B H 0.7251 1.7268 0.9015 0.148 Uiso 0.509(4) 1 calc PR . 1
H37C H 0.7187 1.7971 0.8727 0.148 Uiso 0.509(4) 1 calc PR . 1
C77 C 0.6588(9) 1.7754(18) 0.9197(13) 0.097(6) Uani 0.509(4) 1 d PDU . 1
H77A H 0.6726 1.7512 0.9517 0.146 Uiso 0.509(4) 1 calc PR . 1
H77B H 0.6310 1.7726 0.9182 0.146 Uiso 0.509(4) 1 calc PR . 1
H77C H 0.6669 1.8214 0.9226 0.146 Uiso 0.509(4) 1 calc PR . 1
O25' O 0.6284(6) 1.6452(13) 0.8531(11) 0.076(2) Uani 0.491(4) 1 d PDU . 2
O26' O 0.6824(7) 1.6111(14) 0.9019(10) 0.092(2) Uani 0.491(4) 1 d PDU . 2
C75' C 0.6625(7) 1.6600(14) 0.8787(12) 0.087(2) Uani 0.491(4) 1 d PDU . 2
C4' C 0.6815(6) 1.7251(14) 0.8881(9) 0.093(3) Uani 0.491(4) 1 d PDU . 2
C77' C 0.6749(10) 1.7497(19) 0.9407(13) 0.098(6) Uani 0.491(4) 1 d PDU . 2
H77D H 0.6869 1.7929 0.9481 0.146 Uiso 0.491(4) 1 calc PR . 2
H77E H 0.6862 1.7193 0.9699 0.146 Uiso 0.491(4) 1 calc PR . 2
H77F H 0.6470 1.7535 0.9393 0.146 Uiso 0.491(4) 1 calc PR . 2
C37' C 0.7228(8) 1.717(2) 0.8903(14) 0.111(6) Uani 0.491(4) 1 d PDU . 2
H37D H 0.7357 1.7595 0.8982 0.166 Uiso 0.491(4) 1 calc PR . 2
H37E H 0.7269 1.7009 0.8551 0.166 Uiso 0.491(4) 1 calc PR . 2
H37F H 0.7334 1.6859 0.9191 0.166 Uiso 0.491(4) 1 calc PR . 2
C36' C 0.6642(10) 1.7685(16) 0.8432(13) 0.101(5) Uani 0.491(4) 1 d PDU . 2
H36D H 0.6752 1.8125 0.8500 0.151 Uiso 0.491(4) 1 calc PR . 2
H36E H 0.6363 1.7704 0.8406 0.151 Uiso 0.491(4) 1 calc PR . 2
H36F H 0.6697 1.7516 0.8088 0.151 Uiso 0.491(4) 1 calc PR . 2
C127 C 0.7802(4) 1.2862(8) 0.8390(6) 0.112(3) Uani 0.509(4) 1 d PDU . 1
C39 C 0.8173(5) 1.3226(16) 0.8545(13) 0.118(6) Uani 0.509(4) 1 d PDU . 1
H39A H 0.8250 1.3393 0.8215 0.178 Uiso 0.509(4) 1 calc PR . 1
H39B H 0.8374 1.2931 0.8738 0.178 Uiso 0.509(4) 1 calc PR . 1
H39C H 0.8140 1.3593 0.8784 0.178 Uiso 0.509(4) 1 calc PR . 1
C2 C 0.7710(10) 1.2762(15) 0.7772(8) 0.127(6) Uani 0.509(4) 1 d PDU . 1
H2A H 0.7444 1.2610 0.7658 0.191 Uiso 0.509(4) 1 calc PR . 1
H2B H 0.7887 1.2435 0.7671 0.191 Uiso 0.509(4) 1 calc PR . 1
H2C H 0.7742 1.3178 0.7589 0.191 Uiso 0.509(4) 1 calc PR . 1
C3 C 0.7829(5) 1.2204(9) 0.8654(8) 0.120(4) Uani 0.509(4) 1 d PDU . 1
H3A H 0.8043 1.1958 0.8556 0.180 Uiso 0.509(4) 1 calc PR . 1
H3B H 0.7587 1.1965 0.8528 0.180 Uiso 0.509(4) 1 calc PR . 1
H3C H 0.7874 1.2256 0.9052 0.180 Uiso 0.509(4) 1 calc PR . 1
C227 C 0.7802(4) 1.2862(8) 0.8390(6) 0.112(3) Uani 0.491(4) 1 d PDU . 2
C2' C 0.7846(11) 1.2862(16) 0.7932(14) 0.127(6) Uani 0.491(4) 1 d PDU . 2
H2D H 0.7608 1.2717 0.7689 0.190 Uiso 0.491(4) 1 calc PR . 2
H2E H 0.8057 1.2564 0.7898 0.190 Uiso 0.491(4) 1 calc PR . 2
H2F H 0.7910 1.3306 0.7830 0.190 Uiso 0.491(4) 1 calc PR . 2
C39' C 0.8152(8) 1.3142(18) 0.8770(12) 0.115(6) Uani 0.491(4) 1 d PDU . 2
H39D H 0.8385 1.2919 0.8709 0.172 Uiso 0.491(4) 1 calc PR . 2
H39E H 0.8126 1.3077 0.9150 0.172 Uiso 0.491(4) 1 calc PR . 2
H39F H 0.8171 1.3611 0.8698 0.172 Uiso 0.491(4) 1 calc PR . 2
C3' C 0.7829(5) 1.2204(9) 0.8654(8) 0.120(4) Uani 0.491(4) 1 d PDU . 2
HD H 0.8048 1.1963 0.8565 0.180 Uiso 0.491(4) 1 calc PR . 2
HE H 0.7590 1.1960 0.8520 0.180 Uiso 0.491(4) 1 calc PR . 2
HF H 0.7867 1.2256 0.9052 0.180 Uiso 0.491(4) 1 calc PR . 2
C44 C 0.6034(6) 0.9644(11) 0.6598(8) 0.142(6) Uani 1 1 d DU . .
H44A H 0.6227 0.9351 0.6494 0.213 Uiso 1 1 calc R . .
H44B H 0.6104 1.0099 0.6541 0.213 Uiso 1 1 calc R . .
H44C H 0.5780 0.9549 0.6372 0.213 Uiso 1 1 calc R . .
C45 C 0.6022(5) 0.9540(7) 0.7187(7) 0.118(4) Uani 1 1 d DU . .
C43 C 0.5909(6) 0.8842(7) 0.7271(9) 0.135(6) Uani 1 1 d DU . .
H43A H 0.6098 0.8544 0.7164 0.202 Uiso 1 1 calc R . .
H43B H 0.5653 0.8755 0.7047 0.202 Uiso 1 1 calc R . .
H43C H 0.5902 0.8773 0.7657 0.202 Uiso 1 1 calc R . .
N1 N 0.5633(6) 1.4059(10) 0.7193(8) 0.053(3) Uani 0.50 1 d PU . 1
O31 O 0.5670(7) 1.3587(10) 0.6920(8) 0.061(4) Uani 0.50 1 d PU . 1
O32 O 0.5603(5) 1.4019(8) 0.7705(7) 0.055(2) Uani 0.50 1 d PU . 1
O33 O 0.5647(6) 1.4632(9) 0.7027(8) 0.052(3) Uani 0.50 1 d PU A 1
N2 N 0.4833(7) 1.3328(10) 0.8158(9) 0.059(3) Uani 0.50 1 d PU . 1
O28 O 0.5116(9) 1.3387(10) 0.8534(13) 0.059(3) Uani 0.50 1 d PU . 1
O29 O 0.4919(6) 1.3184(8) 0.7685(7) 0.058(3) Uani 0.50 1 d PU . 1
O30 O 0.4501(6) 1.3400(10) 0.8226(9) 0.063(4) Uani 0.50 1 d PU . 1
N1' N 0.5246(7) 1.4153(10) 0.8431(9) 0.057(3) Uani 0.50 1 d PU . 2
O31' O 0.5138(7) 1.4613(11) 0.8670(11) 0.061(4) Uani 0.50 1 d PU . 2
O32' O 0.5452(5) 1.4211(8) 0.8075(7) 0.055(2) Uani 0.50 1 d PU . 2
O33' O 0.5178(8) 1.3588(10) 0.8568(12) 0.057(3) Uani 0.50 1 d PU . 2
N2' N 0.5119(7) 1.4898(10) 0.6841(9) 0.053(3) Uani 0.50 1 d PU . 2
O28' O 0.4966(5) 1.5053(7) 0.7254(6) 0.050(3) Uani 0.50 1 d PU . 2
O29' O 0.5489(6) 1.4829(9) 0.6945(8) 0.050(3) Uani 0.50 1 d PU B 2
O30' O 0.4941(8) 1.4834(11) 0.6377(11) 0.063(5) Uani 0.50 1 d PU . 2
O8 O 0.6813(8) 1.4974(15) 0.9670(11) 0.099(3) Uani 0.509(4) 1 d PDU . 1
C42 C 0.7154(7) 1.5073(17) 0.9863(17) 0.105(3) Uani 0.509(4) 1 d PDU . 1
C32 C 0.7297(5) 1.5396(13) 1.0415(14) 0.111(3) Uani 0.509(4) 1 d PDU . 1
C51 C 0.7325(7) 1.4872(16) 1.0844(11) 0.112(6) Uani 0.509(4) 1 d PDU . 1
H51A H 0.7504 1.4531 1.0775 0.169 Uiso 0.509(4) 1 calc PR . 1
H51B H 0.7069 1.4680 1.0831 0.169 Uiso 0.509(4) 1 calc PR . 1
H51C H 0.7420 1.5064 1.1206 0.169 Uiso 0.509(4) 1 calc PR . 1
C40 C 0.6992(8) 1.5911(13) 1.0479(12) 0.117(6) Uani 0.509(4) 1 d PDU . 1
H40A H 0.6746 1.5693 1.0484 0.176 Uiso 0.509(4) 1 calc PR . 1
H40B H 0.6959 1.6218 1.0172 0.176 Uiso 0.509(4) 1 calc PR . 1
H40C H 0.7078 1.6150 1.0822 0.176 Uiso 0.509(4) 1 calc PR . 1
C41 C 0.7686(4) 1.5719(11) 1.0398(8) 0.125(4) Uani 0.509(4) 1 d PDU . 1
H41A H 0.7866 1.5387 1.0316 0.187 Uiso 0.509(4) 1 calc PR . 1
H41B H 0.7791 1.5920 1.0753 0.187 Uiso 0.509(4) 1 calc PR . 1
H41C H 0.7648 1.6056 1.0113 0.187 Uiso 0.509(4) 1 calc PR . 1
O8' O 0.6793(8) 1.5260(16) 0.9576(11) 0.098(3) Uani 0.491(4) 1 d PDU . 2
C51' C 0.7138(9) 1.551(2) 1.0800(11) 0.119(5) Uani 0.491(4) 1 d PDU . 2
H51D H 0.7227 1.5067 1.0909 0.179 Uiso 0.491(4) 1 calc PR . 2
H51E H 0.6856 1.5530 1.0744 0.179 Uiso 0.491(4) 1 calc PR . 2
H51F H 0.7252 1.5821 1.1087 0.179 Uiso 0.491(4) 1 calc PR . 2
C32' C 0.7261(6) 1.5686(17) 1.0282(13) 0.112(3) Uani 0.491(4) 1 d PDU . 2
C40' C 0.7113(10) 1.6355(14) 1.0136(15) 0.125(7) Uani 0.491(4) 1 d PDU . 2
H40D H 0.7220 1.6518 0.9828 0.188 Uiso 0.491(4) 1 calc PR . 2
H40E H 0.7190 1.6646 1.0450 0.188 Uiso 0.491(4) 1 calc PR . 2
H40F H 0.6831 1.6343 1.0031 0.188 Uiso 0.491(4) 1 calc PR . 2
C42' C 0.7118(7) 1.519(2) 0.9841(16) 0.106(3) Uani 0.491(4) 1 d PDU . 2
C41' C 0.7686(4) 1.5719(11) 1.0398(8) 0.125(4) Uani 0.491(4) 1 d PDU . 2
H41D H 0.7774 1.5837 1.0064 0.187 Uiso 0.491(4) 1 calc PR . 2
H41E H 0.7792 1.5291 1.0527 0.187 Uiso 0.491(4) 1 calc PR . 2
H41F H 0.7773 1.6050 1.0680 0.187 Uiso 0.491(4) 1 calc PR . 2
O2W O 0.6757(11) 1.0081(19) 1.0683(16) 0.177(15) Uiso 0.50 1 d P C 2
H2WA H 0.6614 0.9744 1.0645 0.212 Uiso 0.50 1 d PR C 2
H2WB H 0.6927 1.0132 1.0971 0.212 Uiso 0.50 1 d PR C 2

loop_
_atom_site_aniso_label
_atom_site_aniso_U_11
_atom_site_aniso_U_22
_atom_site_aniso_U_33
_atom_site_aniso_U_23
_atom_site_aniso_U_13
_atom_site_aniso_U_12
Yb1 0.0672(4) 0.0472(3) 0.0605(4) -0.0133(3) 0.0352(3) -0.0083(3)
Yb2 0.0630(4) 0.1203(6) 0.0558(4) -0.0239(4) 0.0201(3) 0.0200(4)
Yb3 0.0919(5) 0.0946(5) 0.0622(4) 0.0179(4) 0.0442(4) 0.0414(4)
Yb4 0.1091(19) 0.0405(4) 0.0784(18) 0.0088(11) 0.0645(13) 0.0130(11)
O34 0.077(4) 0.056(3) 0.065(4) 0.002(3) 0.037(3) 0.010(3)
C81 0.120(5) 0.102(5) 0.113(6) 0.035(5) 0.054(4) 0.051(4)
C90 0.131(7) 0.115(6) 0.127(7) 0.035(6) 0.048(6) 0.056(6)
O22 0.111(5) 0.102(4) 0.099(5) 0.027(4) 0.043(4) 0.045(4)
O38 0.123(6) 0.098(5) 0.121(7) 0.040(5) 0.056(6) 0.049(4)
C88 0.148(13) 0.128(10) 0.148(13) 0.052(10) 0.031(11) 0.051(10)
C85 0.143(13) 0.143(15) 0.141(13) 0.024(12) 0.056(11) 0.071(12)
C91 0.140(13) 0.134(12) 0.131(13) 0.025(11) 0.044(10) 0.055(11)
Yb4' 0.1091(19) 0.0405(4) 0.0784(18) 0.0088(11) 0.0645(13) 0.0130(11)
O34' 0.071(4) 0.053(3) 0.060(4) 0.000(3) 0.039(3) 0.013(3)
C81' 0.118(6) 0.103(4) 0.106(6) 0.032(4) 0.048(4) 0.056(4)
O22' 0.108(5) 0.092(4) 0.099(5) 0.026(4) 0.051(4) 0.044(3)
O38' 0.109(6) 0.108(6) 0.094(6) 0.026(5) 0.039(5) 0.055(5)
C90' 0.132(7) 0.111(6) 0.125(7) 0.040(6) 0.047(6) 0.054(6)
C91' 0.146(11) 0.117(9) 0.141(12) 0.043(11) 0.031(11) 0.047(9)
C85' 0.139(10) 0.128(12) 0.152(13) 0.036(12) 0.040(11) 0.071(9)
C88' 0.166(19) 0.133(18) 0.126(10) 0.043(10) 0.040(12) 0.043(17)
Co1 0.0625(10) 0.0425(9) 0.0467(9) -0.0040(7) 0.0244(8) 0.0014(7)
Co2 0.095(2) 0.0368(13) 0.094(2) 0.000 0.0563(16) 0.000
Co3 0.0906(13) 0.0439(9) 0.0623(11) 0.0070(8) 0.0475(10) 0.0135(9)
Co4 0.0662(13) 0.155(2) 0.0671(14) -0.0161(14) 0.0162(11) 0.0372(14)
Co5 0.154(3) 0.0444(15) 0.142(3) 0.000 0.115(2) 0.000
P1 0.0659(18) 0.0400(16) 0.0603(17) 0.0012(14) 0.0373(15) -0.0009(14)
P2 0.068(2) 0.091(2) 0.0507(18) -0.0041(18) 0.0263(16) 0.0230(19)
P3 0.076(3) 0.110(3) 0.044(3) 0.010(2) 0.026(2) 0.041(2)
P3' 0.076(3) 0.110(3) 0.044(3) 0.010(2) 0.026(2) 0.041(2)
P4 0.106(4) 0.039(3) 0.070(5) 0.016(3) 0.057(4) 0.015(4)
O23 0.102(5) 0.044(4) 0.073(7) 0.018(4) 0.057(5) 0.019(4)
O21 0.116(5) 0.040(4) 0.077(7) 0.026(5) 0.065(5) 0.025(4)
O36 0.089(5) 0.057(5) 0.072(5) 0.003(4) 0.036(4) 0.007(4)
C55 0.110(8) 0.052(6) 0.072(6) 0.024(6) 0.058(5) 0.026(6)
C56 0.117(9) 0.055(7) 0.072(10) 0.028(7) 0.060(7) 0.020(7)
C57 0.115(9) 0.068(8) 0.081(8) 0.027(8) 0.048(7) 0.030(7)
C80 0.115(10) 0.055(6) 0.072(8) 0.020(7) 0.061(7) 0.022(8)
P4' 0.107(5) 0.042(3) 0.072(5) 0.024(3) 0.060(4) 0.027(3)
O23' 0.103(6) 0.050(4) 0.072(7) 0.021(4) 0.057(6) 0.026(4)
O21' 0.119(7) 0.044(4) 0.077(7) 0.033(5) 0.069(5) 0.036(5)
O36' 0.098(6) 0.039(5) 0.067(6) 0.015(5) 0.056(5) 0.018(5)
C55' 0.109(9) 0.054(7) 0.072(7) 0.025(7) 0.059(6) 0.026(7)
C80' 0.115(10) 0.055(6) 0.072(8) 0.020(7) 0.061(7) 0.022(8)
C57' 0.115(9) 0.068(8) 0.081(8) 0.027(8) 0.048(7) 0.030(7)
C56' 0.117(9) 0.055(7) 0.072(10) 0.028(7) 0.060(7) 0.020(7)
O2 0.067(4) 0.042(3) 0.052(3) -0.004(2) 0.030(3) -0.001(3)
O3 0.070(3) 0.056(3) 0.045(3) -0.011(3) 0.024(3) 0.006(3)
O4 0.079(4) 0.036(3) 0.074(4) -0.003(3) 0.043(3) -0.009(3)
O5 0.063(3) 0.076(4) 0.055(3) -0.007(3) 0.022(3) 0.015(3)
O6 0.066(4) 0.043(4) 0.051(4) 0.005(3) 0.033(3) 0.001(3)
O7 0.072(4) 0.108(3) 0.049(4) 0.001(3) 0.022(3) 0.034(3)
O9 0.070(5) 0.080(3) 0.048(4) -0.002(3) 0.025(4) 0.016(3)
O10 0.076(5) 0.082(6) 0.057(4) -0.023(3) 0.033(4) -0.006(4)
O46 0.085(3) 0.092(4) 0.046(3) 0.009(3) 0.030(3) 0.031(3)
O45 0.067(4) 0.111(4) 0.059(4) -0.011(3) 0.023(3) 0.018(3)
O20 0.152(9) 0.044(5) 0.151(9) -0.002(6) 0.107(7) 0.012(6)
O20' 0.150(8) 0.046(4) 0.158(10) 0.003(7) 0.114(7) 0.013(6)
O24 0.155(8) 0.048(7) 0.161(12) -0.003(8) 0.111(9) 0.013(6)
O24' 0.156(9) 0.046(6) 0.160(12) -0.001(8) 0.113(8) 0.011(6)
C21 0.073(6) 0.067(7) 0.065(6) 0.012(5) 0.043(5) 0.004(6)
O13 0.151(8) 0.054(4) 0.089(5) -0.022(4) 0.054(5) -0.002(5)
C24 0.087(8) 0.092(7) 0.070(6) 0.006(7) 0.046(6) 0.028(6)
O14 0.076(5) 0.115(6) 0.045(5) 0.013(4) 0.019(4) 0.043(4)
O14' 0.076(4) 0.113(5) 0.047(5) 0.015(4) 0.021(4) 0.042(4)
O16 0.077(4) 0.150(7) 0.088(6) 0.004(5) 0.037(4) 0.041(4)
C27 0.089(8) 0.137(13) 0.079(10) 0.022(9) 0.048(7) 0.030(8)
O11 0.072(5) 0.126(6) 0.055(4) -0.028(4) 0.021(3) 0.017(4)
C29 0.174(9) 0.049(6) 0.097(6) -0.026(5) 0.083(6) -0.020(6)
O17 0.088(5) 0.133(8) 0.091(7) 0.026(5) 0.045(5) 0.045(5)
C34 0.100(9) 0.112(11) 0.063(6) 0.017(7) 0.039(6) 0.043(8)
O19 0.097(5) 0.084(6) 0.094(5) -0.002(4) 0.061(5) 0.019(4)
O18 0.109(8) 0.053(6) 0.101(6) 0.006(6) 0.072(6) 0.017(6)
O18' 0.108(8) 0.053(6) 0.104(7) 0.012(7) 0.073(6) 0.023(6)
C38 0.094(9) 0.067(7) 0.079(8) 0.018(6) 0.054(7) 0.010(7)
O15 0.079(5) 0.171(7) 0.074(5) -0.016(5) 0.009(4) 0.030(5)
C47 0.093(9) 0.066(7) 0.064(8) 0.011(6) 0.052(7) 0.012(7)
C46 0.210(14) 0.075(10) 0.113(12) -0.032(8) 0.080(11) -0.059(10)
O12 0.146(9) 0.040(6) 0.097(8) -0.010(6) 0.075(8) -0.005(6)
O12' 0.145(9) 0.039(6) 0.093(8) -0.009(7) 0.079(7) -0.008(5)
C53 0.072(5) 0.103(6) 0.057(4) -0.023(4) 0.028(4) 0.006(5)
C54 0.115(12) 0.152(10) 0.067(9) 0.041(7) 0.046(9) 0.044(9)
C58 0.101(9) 0.172(13) 0.044(5) 0.019(8) 0.031(6) 0.051(10)
C59 0.086(4) 0.148(6) 0.092(6) 0.020(5) 0.049(5) 0.046(5)
C60 0.102(8) 0.153(10) 0.045(5) 0.022(6) 0.036(6) 0.052(9)
C61 0.200(13) 0.076(11) 0.124(12) -0.031(9) 0.086(11) 0.007(9)
C62 0.099(8) 0.171(15) 0.055(8) 0.011(9) 0.042(7) 0.039(9)
C63 0.106(6) 0.059(5) 0.098(5) 0.010(4) 0.070(5) 0.020(5)
C71 0.151(8) 0.044(4) 0.093(5) -0.013(5) 0.073(5) -0.015(5)
C74 0.191(14) 0.064(9) 0.097(8) -0.030(7) 0.072(9) -0.015(9)
C82 0.126(10) 0.087(9) 0.111(11) 0.015(9) 0.079(8) 0.034(8)
C87 0.127(11) 0.087(11) 0.107(9) 0.006(8) 0.058(8) -0.007(8)
C48 0.168(10) 0.096(12) 0.183(12) -0.022(12) 0.074(10) 0.022(10)
C92 0.082(8) 0.110(10) 0.067(8) 0.008(8) 0.040(7) 0.030(8)
C93 0.131(13) 0.135(11) 0.087(10) 0.011(8) 0.045(10) 0.050(10)
C95 0.124(12) 0.076(8) 0.083(10) 0.012(7) 0.057(8) 0.002(7)
C97 0.113(7) 0.071(6) 0.093(6) 0.008(5) 0.069(6) 0.016(5)
C100 0.085(7) 0.115(8) 0.061(6) -0.013(5) 0.032(5) 0.019(6)
C103 0.077(7) 0.100(10) 0.085(9) 0.008(8) 0.044(6) -0.005(7)
C50 0.156(7) 0.046(4) 0.165(9) 0.003(6) 0.107(7) 0.009(5)
C146 0.109(11) 0.099(8) 0.109(11) 0.008(9) 0.054(9) 0.021(8)
C150 0.126(11) 0.154(12) 0.077(10) -0.048(9) 0.033(9) 0.002(10)
O25 0.066(4) 0.098(4) 0.069(5) -0.034(4) 0.029(4) -0.012(3)
O26 0.073(3) 0.128(3) 0.076(6) -0.038(4) 0.021(4) 0.000(3)
C75 0.071(4) 0.119(4) 0.075(6) -0.037(4) 0.023(5) -0.008(4)
C4 0.076(7) 0.124(6) 0.083(8) -0.032(7) 0.020(7) -0.018(6)
C36 0.092(13) 0.131(11) 0.091(12) -0.020(10) 0.016(11) -0.016(12)
C37 0.080(9) 0.127(11) 0.093(12) -0.026(10) 0.026(9) -0.015(8)
C77 0.084(12) 0.120(11) 0.089(11) -0.036(9) 0.021(10) -0.015(11)
O25' 0.064(4) 0.103(4) 0.067(5) -0.036(4) 0.029(4) -0.010(3)
O26' 0.073(3) 0.128(3) 0.076(6) -0.038(4) 0.021(4) 0.000(3)
C75' 0.069(4) 0.120(3) 0.074(6) -0.040(4) 0.023(4) -0.005(3)
C4' 0.074(6) 0.125(5) 0.082(7) -0.035(6) 0.020(6) -0.012(5)
C77' 0.092(14) 0.118(14) 0.082(11) -0.037(10) 0.015(11) -0.020(13)
C37' 0.077(9) 0.141(15) 0.116(15) -0.022(14) 0.024(11) -0.015(9)
C36' 0.086(11) 0.130(9) 0.087(11) -0.028(8) 0.018(10) -0.017(10)
C127 0.088(4) 0.158(6) 0.103(6) 0.022(5) 0.055(5) 0.054(5)
C39 0.093(8) 0.159(11) 0.121(12) 0.014(11) 0.065(10) 0.047(8)
C2 0.099(12) 0.189(13) 0.104(8) 0.014(9) 0.047(9) 0.077(11)
C3 0.094(7) 0.154(7) 0.125(8) 0.024(7) 0.053(7) 0.052(6)
C227 0.088(4) 0.158(6) 0.103(6) 0.022(5) 0.055(5) 0.054(5)
C2' 0.101(12) 0.188(13) 0.103(9) 0.021(9) 0.051(9) 0.071(11)
C39' 0.092(8) 0.157(11) 0.111(12) 0.016(12) 0.058(10) 0.054(9)
C3' 0.094(7) 0.154(7) 0.125(8) 0.024(7) 0.053(7) 0.052(6)
C44 0.150(7) 0.140(7) 0.148(7) 0.000(5) 0.059(5) 0.008(5)
C45 0.155(7) 0.061(6) 0.168(8) -0.007(7) 0.106(7) 0.016(7)
C43 0.172(14) 0.060(7) 0.207(15) -0.008(9) 0.122(12) 0.026(9)
N1 0.079(7) 0.036(5) 0.047(6) -0.001(4) 0.024(6) -0.001(6)
O31 0.091(10) 0.041(7) 0.054(8) -0.008(6) 0.023(8) -0.002(8)
O32 0.080(6) 0.044(4) 0.047(5) 0.003(4) 0.026(5) 0.008(4)
O33 0.079(8) 0.037(5) 0.045(5) -0.003(4) 0.022(6) -0.001(6)
N2 0.081(5) 0.045(6) 0.060(6) 0.007(6) 0.039(5) 0.006(6)
O28 0.080(6) 0.045(6) 0.060(5) 0.003(6) 0.037(5) 0.011(6)
O29 0.085(5) 0.043(7) 0.057(6) 0.005(6) 0.041(5) 0.002(5)
O30 0.080(7) 0.054(9) 0.065(9) 0.012(8) 0.037(7) 0.014(8)
N1' 0.078(6) 0.045(5) 0.057(6) 0.002(5) 0.035(5) 0.012(5)
O31' 0.079(9) 0.044(8) 0.069(9) 0.003(7) 0.036(7) 0.018(8)
O32' 0.079(6) 0.046(4) 0.048(6) 0.003(4) 0.030(5) 0.008(4)
O33' 0.079(6) 0.045(6) 0.058(6) 0.003(6) 0.040(5) 0.010(6)
N2' 0.073(6) 0.038(6) 0.051(5) -0.006(6) 0.019(5) -0.004(6)
O28' 0.067(5) 0.038(7) 0.050(6) -0.005(5) 0.019(5) 0.001(5)
O29' 0.073(6) 0.038(6) 0.045(5) -0.005(5) 0.025(5) -0.001(6)
O30' 0.081(9) 0.050(10) 0.056(7) -0.008(8) 0.013(7) -0.007(9)
O8 0.073(5) 0.163(7) 0.060(4) -0.022(5) 0.013(4) 0.028(5)
C42 0.076(5) 0.169(7) 0.067(5) -0.021(5) 0.012(4) 0.027(5)
C32 0.084(6) 0.173(8) 0.073(6) -0.023(6) 0.011(5) 0.021(6)
C51 0.095(13) 0.174(14) 0.068(9) -0.026(10) 0.013(11) 0.016(11)
C40 0.103(9) 0.173(12) 0.075(11) -0.031(9) 0.015(9) 0.024(9)
C41 0.097(6) 0.180(10) 0.096(8) -0.023(8) 0.015(6) 0.006(7)
O8' 0.071(5) 0.164(7) 0.061(5) -0.022(4) 0.015(4) 0.027(5)
C51' 0.101(10) 0.180(12) 0.075(8) -0.024(9) 0.012(9) 0.012(11)
C32' 0.087(6) 0.174(8) 0.073(6) -0.023(6) 0.010(5) 0.023(6)
C40' 0.115(13) 0.172(10) 0.084(13) -0.024(10) 0.010(13) 0.018(11)
C42' 0.078(5) 0.170(7) 0.068(5) -0.021(5) 0.011(4) 0.027(5)
C41' 0.097(6) 0.180(10) 0.096(8) -0.023(8) 0.015(6) 0.006(7)

loop_
_atom_type_symbol
_atom_type_description
_atom_type_scat_dispersion_real
_atom_type_scat_dispersion_imag
_atom_type_scat_source
C C 0.0033 0.0016 'International Tables Vol C Tables 4.2.6.8 and 6.1.1.4'
H H 0.0000 0.0000 'International Tables Vol C Tables 4.2.6.8 and 6.1.1.4'
N N 0.0061 0.0033 'International Tables Vol C Tables 4.2.6.8 and 6.1.1.4'
O O 0.0106 0.0060 'International Tables Vol C Tables 4.2.6.8 and 6.1.1.4'
P P 0.1023 0.0942 'International Tables Vol C Tables 4.2.6.8 and 6.1.1.4'
Co Co 0.3494 0.9721 'International Tables Vol C Tables 4.2.6.8 and 6.1.1.4'
Yb Yb -0.3850 5.5486 'International Tables Vol C Tables 4.2.6.8 and 6.1.1.4'

loop_
_geom_angle_atom_site_label_1
_geom_angle_atom_site_label_2
_geom_angle_atom_site_label_3
_geom_angle
_geom_angle_site_symmetry_1
_geom_angle_site_symmetry_3
O25 Yb1 O6 171.1(7) . 2_656
O25 Yb1 O13 94.5(7) . .
O6 Yb1 O13 94.5(4) 2_656 .
O25 Yb1 O10 90.4(8) . .
O6 Yb1 O10 91.3(3) 2_656 .
O13 Yb1 O10 78.5(4) . .
O25 Yb1 O3 81.6(7) . .
O6 Yb1 O3 90.3(3) 2_656 .
O13 Yb1 O3 155.0(4) . .
O10 Yb1 O3 76.8(3) . .
O25 Yb1 O2 87.3(7) . .
O6 Yb1 O2 86.5(3) 2_656 .
O13 Yb1 O2 135.2(4) . .
O10 Yb1 O2 146.3(3) . .
O3 Yb1 O2 69.6(3) . .
O25 Yb1 O25' 9.7(12) . .
O6 Yb1 O25' 161.9(7) 2_656 .
O13 Yb1 O25' 102.9(7) . .
O10 Yb1 O25' 87.5(7) . .
O3 Yb1 O25' 71.9(7) . .
O2 Yb1 O25' 84.6(6) . .
O25 Yb1 O4 100.7(8) . .
O6 Yb1 O4 81.7(3) 2_656 .
O13 Yb1 O4 75.8(4) . .
O10 Yb1 O4 152.7(3) . .
O3 Yb1 O4 129.2(3) . .
O2 Yb1 O4 59.9(3) . .
O25' Yb1 O4 107.1(7) . .
O25 Yb1 P1 98.4(7) . .
O6 Yb1 P1 79.1(2) 2_656 .
O13 Yb1 P1 106.4(3) . .
O10 Yb1 P1 169.4(3) . .
O3 Yb1 P1 98.6(2) . .
O2 Yb1 P1 29.8(2) . .
O25' Yb1 P1 100.2(6) . .
O4 Yb1 P1 30.6(2) . .
O25 Yb1 Co1 87.5(6) . .
O6 Yb1 Co1 83.8(2) 2_656 .
O13 Yb1 Co1 170.3(3) . .
O10 Yb1 Co1 111.0(3) . .
O3 Yb1 Co1 34.8(2) . .
O2 Yb1 Co1 35.3(2) . .
O25' Yb1 Co1 79.9(6) . .
O4 Yb1 Co1 94.4(2) . .
P1 Yb1 Co1 63.85(7) . .
O25 Yb1 Co2 122.6(7) . .
O6 Yb1 Co2 63.1(2) 2_656 .
O13 Yb1 Co2 57.0(4) . .
O10 Yb1 Co2 123.9(3) . .
O3 Yb1 Co2 144.3(2) . .
O2 Yb1 Co2 84.6(2) . .
O25' Yb1 Co2 131.3(7) . .
O4 Yb1 Co2 30.55(19) . .
P1 Yb1 Co2 55.40(7) . .
Co1 Yb1 Co2 114.12(4) . .
O25 Yb1 Yb2 48.4(7) . .
O6 Yb1 Yb2 124.2(2) 2_656 .
O13 Yb1 Yb2 130.5(4) . .
O10 Yb1 Yb2 71.7(3) . .
O3 Yb1 Yb2 34.8(2) . .
O2 Yb1 Yb2 81.9(2) . .
O25' Yb1 Yb2 38.9(7) . .
O4 Yb1 Yb2 133.5(2) . .
P1 Yb1 Yb2 110.05(6) . .
Co1 Yb1 Yb2 56.91(3) . .
Co2 Yb1 Yb2 164.07(2) . .
O8' Yb2 O7 90.0(10) . .
O8' Yb2 O11 76.7(8) . .
O7 Yb2 O11 93.6(4) . .
O8' Yb2 O3 152.1(8) . .
O7 Yb2 O3 83.9(3) . .
O11 Yb2 O3 76.6(3) . .
O8' Yb2 O26' 61.2(11) . .
O7 Yb2 O26' 149.4(7) . .
O11 Yb2 O26' 89.6(7) . .
O3 Yb2 O26' 126.3(7) . .
O8' Yb2 O5 137.0(8) . .
O7 Yb2 O5 86.9(3) . .
O11 Yb2 O5 146.2(3) . .
O3 Yb2 O5 69.9(3) . .
O26' Yb2 O5 106.7(6) . .
O8' Yb2 O25' 112.4(11) . .
O7 Yb2 O25' 155.7(6) . .
O11 Yb2 O25' 82.9(7) . .
O3 Yb2 O25' 71.9(5) . .
O26' Yb2 O25' 54.8(7) . .
O5 Yb2 O25' 83.0(6) . .
O8' Yb2 O45 77.4(8) . .
O7 Yb2 O45 84.2(4) . .
O11 Yb2 O45 154.1(4) . .
O3 Yb2 O45 128.6(3) . .
O26' Yb2 O45 79.8(7) . .
O5 Yb2 O45 59.7(3) . .
O25' Yb2 O45 109.1(6) . .
O8' Yb2 O8 13.8(14) . .
O7 Yb2 O8 76.5(8) . .
O11 Yb2 O8 80.7(7) . .
O3 Yb2 O8 148.8(7) . .
O26' Yb2 O8 74.0(10) . .
O5 Yb2 O8 131.7(7) . .
O25' Yb2 O8 126.1(9) . .
O45 Yb2 O8 73.6(7) . .
O8' Yb2 O26 75.5(10) . .
O7 Yb2 O26 161.3(5) . .
O11 Yb2 O26 94.5(6) . .
O3 Yb2 O26 114.4(5) . .
O26' Yb2 O26 14.4(8) . .
O5 Yb2 O26 95.6(6) . .
O25' Yb2 O26 42.5(7) . .
O45 Yb2 O26 81.1(6) . .
O8 Yb2 O26 88.2(9) . .
O8' Yb2 C75' 85.8(11) . .
O7 Yb2 C75' 175.2(6) . .
O11 Yb2 C75' 83.2(7) . .
O3 Yb2 C75' 98.9(5) . .
O26' Yb2 C75' 27.5(4) . .
O5 Yb2 C75' 97.7(7) . .
O25' Yb2 C75' 27.6(4) . .
O45 Yb2 C75' 97.0(7) . .
O8 Yb2 C75' 99.3(9) . .
O26 Yb2 C75' 17.4(7) . .
O8' Yb2 O25 115.9(10) . .
O7 Yb2 O25 150.2(5) . .
O11 Yb2 O25 79.3(6) . .
O3 Yb2 O25 66.4(4) . .
O26' Yb2 O25 60.1(7) . .
O5 Yb2 O25 83.6(6) . .
O25' Yb2 O25 6.1(8) . .
O45 Yb2 O25 114.4(5) . .
O8 Yb2 O25 129.6(9) . .
O26 Yb2 O25 48.3(4) . .
C75' Yb2 O25 32.6(7) . .
O22 Yb3 O9 169.2(7) . .
O22 Yb3 O16 101.5(8) . .
O9 Yb3 O16 88.7(4) . .
O22 Yb3 O34 82.0(10) . .
O9 Yb3 O34 90.6(7) . .
O16 Yb3 O34 150.4(4) . .
O22 Yb3 O19 89.9(7) . .
O9 Yb3 O19 95.4(4) . .
O16 Yb3 O19 77.9(4) . .
O34 Yb3 O19 72.7(4) . .
O22 Yb3 O14' 95.5(13) . .
O9 Yb3 O14' 83.3(11) . .
O16 Yb3 O14' 78.5(9) . .
O34 Yb3 O14' 130.8(9) . .
O19 Yb3 O14' 156.4(9) . .
O22 Yb3 O38' 32.4(9) . .
O9 Yb3 O38' 155.1(7) . .
O16 Yb3 O38' 71.3(7) . .
O34 Yb3 O38' 114.1(9) . .
O19 Yb3 O38' 94.9(7) . .
O14' Yb3 O38' 78.2(12) . .
O22 Yb3 O46 82.3(7) . .
O9 Yb3 O46 88.1(3) . .
O16 Yb3 O46 136.7(4) . .
O34 Yb3 O46 72.9(3) . .
O19 Yb3 O46 145.4(4) . .
O14' Yb3 O46 58.2(9) . .
O38' Yb3 O46 96.2(6) . .
O22 Yb3 O34' 83.7(10) . .
O9 Yb3 O34' 88.1(7) . .
O16 Yb3 O34' 156.8(6) . .
O34 Yb3 O34' 7.1(4) . .
O19 Yb3 O34' 79.6(5) . .
O14' Yb3 O34' 123.8(10) . .
O38' Yb3 O34' 116.1(9) . .
O46 Yb3 O34' 66.1(5) . .
O22 Yb3 O14 98.3(11) . .
O9 Yb3 O14 81.3(9) . .
O16 Yb3 O14 74.2(8) . .
O34 Yb3 O14 134.8(8) . .
O19 Yb3 O14 152.0(8) . .
O14' Yb3 O14 4.8(16) . .
O38' Yb3 O14 79.0(11) . .
O46 Yb3 O14 62.6(8) . .
O34' Yb3 O14 127.8(8) . .
O22 Yb3 O22' 18.4(9) . .
O9 Yb3 O22' 154.3(5) . .
O16 Yb3 O22' 115.1(6) . .
O34 Yb3 O22' 64.0(8) . .
O19 Yb3 O22' 81.4(6) . .
O14' Yb3 O22' 109.6(12) . .
O38' Yb3 O22' 50.1(6) . .
O46 Yb3 O22' 80.9(6) . .
O34' Yb3 O22' 66.2(8) . .
O14 Yb3 O22' 113.1(10) . .
O22 Yb3 C81' 8.6(8) . .
O9 Yb3 C81' 175.8(7) . .
O16 Yb3 C81' 92.9(6) . .
O34 Yb3 C81' 89.9(8) . .
O19 Yb3 C81' 88.8(7) . .
O14' Yb3 C81' 93.2(12) . .
O38' Yb3 C81' 24.3(4) . .
O46 Yb3 C81' 88.0(7) . .
O34' Yb3 C81' 91.9(8) . .
O14 Yb3 C81' 95.4(11) . .
O22' Yb3 C81' 25.8(3) . .
O38 Yb4 O36 152.9(9) . 2_656
O38 Yb4 O34 127.7(10) . .
O36 Yb4 O34 78.9(9) 2_656 .
O38 Yb4 O18 112.5(9) . .
O36 Yb4 O18 78.2(9) 2_656 .
O34 Yb4 O18 71.9(8) . .
O38 Yb4 O20 80.5(11) . .
O36 Yb4 O20 78.6(11) 2_656 .
O34 Yb4 O20 142.7(10) . .
O18 Yb4 O20 74.5(11) . .
O38 Yb4 O23 106.2(8) . .
O36 Yb4 O23 72.8(8) 2_656 .
O34 Yb4 O23 75.1(5) . .
O18 Yb4 O23 139.4(8) . .
O20 Yb4 O23 124.9(9) . .
O38 Yb4 O22 57.1(6) . .
O36 Yb4 O22 149.2(7) 2_656 .
O34 Yb4 O22 70.6(8) . .
O18 Yb4 O22 96.0(9) . .
O20 Yb4 O22 129.4(9) . .
O23 Yb4 O22 94.8(7) . .
O38 Yb4 O21 86.4(8) . .
O36 Yb4 O21 70.3(8) 2_656 .
O34 Yb4 O21 128.1(5) . .
O18 Yb4 O21 136.1(9) . .
O20 Yb4 O21 69.9(9) . .
O23 Yb4 O21 56.5(7) . .
O22 Yb4 O21 126.5(7) . .
O38 Yb4 C81 29.8(5) . .
O36 Yb4 C81 177.3(8) 2_656 .
O34 Yb4 C81 98.4(8) . .
O18 Yb4 C81 100.7(8) . .
O20 Yb4 C81 103.5(9) . .
O23 Yb4 C81 107.0(6) . .
O22 Yb4 C81 28.2(3) . .
O21 Yb4 C81 111.9(6) . .
O38 Yb4 P4 96.6(7) . .
O36 Yb4 P4 69.6(6) 2_656 .
O34 Yb4 P4 101.6(3) . .
O18 Yb4 P4 147.8(7) . .
O20 Yb4 P4 98.0(8) . .
O23 Yb4 P4 27.8(4) . .
O22 Yb4 P4 111.9(6) . .
O21 Yb4 P4 28.7(4) . .
C81 Yb4 P4 111.5(4) . .
O38 Yb4 Co3 120.6(7) . .
O36 Yb4 Co3 75.0(6) 2_656 .
O34 Yb4 Co3 39.47(15) . .
O18 Yb4 Co3 109.4(7) . .
O20 Yb4 Co3 151.7(8) . .
O23 Yb4 Co3 35.9(5) . .
O22 Yb4 Co3 78.7(4) . .
O21 Yb4 Co3 91.5(4) . .
C81 Yb4 Co3 103.2(4) . .
P4 Yb4 Co3 63.2(2) . .
O38 Yb4 Yb3 92.7(7) . .
O36 Yb4 Yb3 114.2(6) 2_656 .
O34 Yb4 Yb3 35.5(6) . .
O18 Yb4 Yb3 76.9(7) . .
O20 Yb4 Yb3 145.2(8) . .
O23 Yb4 Yb3 89.8(5) . .
O22 Yb4 Yb3 36.0(4) . .
O21 Yb4 Yb3 144.2(5) . .
C81 Yb4 Yb3 63.1(4) . .
P4 Yb4 Yb3 116.7(2) . .
Co3 Yb4 Yb3 58.46(7) . .
Yb3 O34 Yb4 108.9(12) . .
Yb3 O34 Co3 101.7(6) . .
Yb4 O34 Co3 101.1(6) . .
Yb3 O34 H34D 114.6 . .
Yb4 O34 H34D 114.6 . .
Co3 O34 H34D 114.6 . .
O22 C81 O38 129(2) . .
O22 C81 C90 114(2) . .
O38 C81 C90 116.6(9) . .
O22 C81 Yb4 81.6(17) . .
O38 C81 Yb4 50.9(10) . .
C90 C81 Yb4 155.2(9) . .
C81 C90 C85 107.2(12) . .
C81 C90 C91 108.2(14) . .
C85 C90 C91 112.2(12) . .
C81 C90 C88 109.3(9) . .
C85 C90 C88 110.9(13) . .
C91 C90 C88 109.0(11) . .
C81 O22 Yb3 155.8(15) . .
C81 O22 Yb4 70.2(15) . .
Yb3 O22 Yb4 96.4(10) . .
C81 O38 Yb4 99.3(14) . .
C90 C88 H88A 109.5 . .
C90 C88 H88B 109.5 . .
H88A C88 H88B 109.5 . .
C90 C88 H88C 109.5 . .
H88A C88 H88C 109.5 . .
H88B C88 H88C 109.5 . .
C90 C85 H85A 109.5 . .
C90 C85 H85B 109.5 . .
H85A C85 H85B 109.5 . .
C90 C85 H85C 109.5 . .
H85A C85 H85C 109.5 . .
H85B C85 H85C 109.5 . .
C90 C91 H91A 109.5 . .
C90 C91 H91B 109.5 . .
H91A C91 H91B 109.5 . .
C90 C91 H91C 109.5 . .
H91A C91 H91C 109.5 . .
H91B C91 H91C 109.5 . .
O36' Yb4' O20' 108.3(11) 2_656 .
O36' Yb4' O34' 93.7(9) 2_656 .
O20' Yb4' O34' 147.8(10) . .
O36' Yb4' O18' 109.9(9) 2_656 .
O20' Yb4' O18' 72.9(11) . .
O34' Yb4' O18' 77.7(8) . .
O36' Yb4' O21' 97.6(8) 2_656 .
O20' Yb4' O21' 76.1(10) . .
O34' Yb4' O21' 125.0(8) . .
O18' Yb4' O21' 143.6(8) . .
O36' Yb4' O22' 163.9(8) 2_656 .
O20' Yb4' O22' 87.3(11) . .
O34' Yb4' O22' 70.5(10) . .
O18' Yb4' O22' 70.2(9) . .
O21' Yb4' O22' 89.7(9) . .
O36' Yb4' O23' 102.7(8) 2_656 .
O20' Yb4' O23' 127.8(11) . .
O34' Yb4' O23' 66.1(8) . .
O18' Yb4' O23' 132.3(10) . .
O21' Yb4' O23' 58.8(8) . .
O22' Yb4' O23' 69.0(8) . .
O36' Yb4' P4' 92.0(6) 2_656 .
O20' Yb4' P4' 106.6(9) . .
O34' Yb4' P4' 95.4(5) . .
O18' Yb4' P4' 157.3(8) . .
O21' Yb4' P4' 30.8(5) . .
O22' Yb4' P4' 87.0(6) . .
O23' Yb4' P4' 30.9(6) . .
O36' Yb4' Co3 87.8(5) 2_656 .
O20' Yb4' Co3 162.0(10) . .
O34' Yb4' Co3 32.5(4) . .
O18' Yb4' Co3 109.7(7) . .
O21' Yb4' Co3 94.3(5) . .
O22' Yb4' Co3 77.4(6) . .
O23' Yb4' Co3 37.2(5) . .
P4' Yb4' Co3 63.7(2) . .
O36' Yb4' Co5 69.5(6) 2_656 .
O20' Yb4' Co5 62.7(9) . .
O34' Yb4' Co5 149.3(5) . .
O18' Yb4' Co5 131.5(7) . .
O21' Yb4' Co5 39.1(6) . .
O22' Yb4' Co5 123.2(6) . .
O23' Yb4' Co5 92.0(6) . .
P4' Yb4' Co5 61.1(3) . .
Co3 Yb4' Co5 118.54(12) . .
O36' Yb4' P4' 13.2(6) 2_656 2_656
O20' Yb4' P4' 101.2(10) . 2_656
O34' Yb4' P4' 104.4(7) . 2_656
O18' Yb4' P4' 119.3(7) . 2_656
O21' Yb4' P4' 85.1(7) . 2_656
O22' Yb4' P4' 168.7(6) . 2_656
O23' Yb4' P4' 99.8(6) . 2_656
P4' Yb4' P4' 83.4(3) . 2_656
Co3 Yb4' P4' 92.9(2) . 2_656
Co5 Yb4' P4' 56.4(2) . 2_656
O36' Yb4' Yb3 124.3(6) 2_656 .
O20' Yb4' Yb3 117.5(9) . .
O34' Yb4' Yb3 32.4(6) . .
O18' Yb4' Yb3 60.1(8) . .
O21' Yb4' Yb3 121.9(7) . .
O22' Yb4' Yb3 40.9(6) . .
O23' Yb4' Yb3 72.9(6) . .
P4' Yb4' Yb3 102.9(3) . .
Co3 Yb4' Yb3 54.72(7) . .
Co5 Yb4' Yb3 160.95(11) . .
P4' Yb4' Yb3 136.2(2) 2_656 .
Co3 O34' Yb4' 106.2(9) . .
Co3 O34' Yb3 106.6(10) . .
Yb4' O34' Yb3 115.3(11) . .
Co3 O34' H34E 109.5 . .
Yb4' O34' H34E 109.5 . .
Yb3 O34' H34E 109.5 . .
O38' C81' O22' 112(2) . .
O38' C81' C90' 119.0(19) . .
O22' C81' C90' 128(2) . .
O38' C81' Yb3 48.2(13) . .
O22' C81' Yb3 64.0(16) . .
C90' C81' Yb3 165.4(15) . .
C81' O22' Yb4' 164(2) . .
C81' O22' Yb3 90.2(17) . .
Yb4' O22' Yb3 102.4(8) . .
C81' O38' Yb3 107.5(17) . .
C81' C90' C85' 110.2(14) . .
C81' C90' C88' 111.8(12) . .
C85' C90' C88' 109.5(14) . .
C81' C90' C91' 107.4(15) . .
C85' C90' C91' 109.6(14) . .
C88' C90' C91' 108.3(13) . .
C90' C91' H91D 109.5 . .
C90' C91' H91E 109.5 . .
H91D C91' H91E 109.5 . .
C90' C91' H91F 109.5 . .
H91D C91' H91F 109.5 . .
H91E C91' H91F 109.5 . .
C90' C85' H85D 109.5 . .
C90' C85' H85E 109.5 . .
H85D C85' H85E 109.5 . .
C90' C85' H85F 109.5 . .
H85D C85' H85F 109.5 . .
H85E C85' H85F 109.5 . .
C90' C88' H88D 109.5 . .
C90' C88' H88E 109.5 . .
H88D C88' H88E 109.5 . .
C90' C88' H88F 109.5 . .
H88D C88' H88F 109.5 . .
H88E C88' H88F 109.5 . .
O2 Co1 O3 81.0(3) . .
O2 Co1 O5 96.4(4) . .
O3 Co1 O5 81.5(3) . .
O2 Co1 O29' 91.0(6) . .
O3 Co1 O29' 170.9(6) . .
O5 Co1 O29' 104.0(6) . .
O2 Co1 O28' 94.5(5) . 2_656
O3 Co1 O28' 89.6(5) . 2_656
O5 Co1 O28' 164.6(5) . 2_656
O29' Co1 O28' 86.5(7) . 2_656
O2 Co1 O33 103.0(6) . .
O3 Co1 O33 169.1(6) . .
O5 Co1 O33 87.9(6) . .
O29' Co1 O33 19.0(6) . .
O28' Co1 O33 100.1(7) 2_656 .
O2 Co1 O32' 159.0(5) . .
O3 Co1 O32' 91.0(5) . .
O5 Co1 O32' 101.7(6) . .
O29' Co1 O32' 94.9(7) . .
O28' Co1 O32' 65.8(6) 2_656 .
O33 Co1 O32' 88.4(7) . .
O2 Co1 O32 161.1(5) . .
O3 Co1 O32 117.8(5) . .
O5 Co1 O32 88.3(5) . .
O29' Co1 O32 70.1(7) . .
O28' Co1 O32 84.8(6) 2_656 .
O33 Co1 O32 58.7(7) . .
O32' Co1 O32 31.9(5) . .
O2 Co1 O28' 86.0(5) . .
O3 Co1 O28' 116.5(4) . .
O5 Co1 O28' 161.9(4) . .
O29' Co1 O28' 58.0(7) . .
O28' Co1 O28' 30.0(7) 2_656 .
O33 Co1 O28' 74.1(7) . .
O32' Co1 O28' 80.1(6) . .
O32 Co1 O28' 84.0(6) . .
O2 Co1 Yb2 94.7(3) . .
O3 Co1 Yb2 39.7(2) . .
O5 Co1 Yb2 42.7(2) . .
O29' Co1 Yb2 146.6(6) . .
O28' Co1 Yb2 125.6(4) 2_656 .
O33 Co1 Yb2 129.4(6) . .
O32' Co1 Yb2 91.4(5) . .
O32 Co1 Yb2 101.1(5) . .
O28' Co1 Yb2 155.1(4) . .
O2 Co1 Yb1 42.0(2) . .
O3 Co1 Yb1 39.6(2) . .
O5 Co1 Yb1 93.6(3) . .
O29' Co1 Yb1 131.8(5) . .
O28' Co1 Yb1 87.4(4) 2_656 .
O33 Co1 Yb1 145.0(5) . .
O32' Co1 Yb1 125.2(4) . .
O32 Co1 Yb1 156.2(4) . .
O28' Co1 Yb1 100.0(4) . .
Yb2 Co1 Yb1 65.90(3) . .
O12 Co2 O12 102(2) . 2_656
O12 Co2 O4 110.5(15) . .
O12 Co2 O4 116.3(16) 2_656 .
O12 Co2 O4 116.3(16) . 2_656
O12 Co2 O4 110.5(15) 2_656 2_656
O4 Co2 O4 101.6(5) . 2_656
O12 Co2 O12' 8.9(19) . .
O12 Co2 O12' 111.2(8) 2_656 .
O4 Co2 O12' 104.9(14) . .
O4 Co2 O12' 112.0(14) 2_656 .
O12 Co2 O12' 111.2(8) . 2_656
O12 Co2 O12' 8.9(19) 2_656 2_656
O4 Co2 O12' 112.0(14) . 2_656
O4 Co2 O12' 104.9(14) 2_656 2_656
O12' Co2 O12' 120(2) . 2_656
O12 Co2 Yb1 154.2(16) . 2_656
O12 Co2 Yb1 86.8(12) 2_656 2_656
O4 Co2 Yb1 86.0(3) . 2_656
O4 Co2 Yb1 38.7(3) 2_656 2_656
O12' Co2 Yb1 150.6(13) . 2_656
O12' Co2 Yb1 78.4(12) 2_656 2_656
O12 Co2 Yb1 86.8(12) . .
O12 Co2 Yb1 154.2(16) 2_656 .
O4 Co2 Yb1 38.7(3) . .
O4 Co2 Yb1 86.0(3) 2_656 .
O12' Co2 Yb1 78.4(11) . .
O12' Co2 Yb1 150.6(13) 2_656 .
Yb1 Co2 Yb1 95.45(6) 2_656 .
O34' Co3 O46 82.2(8) . .
O34' Co3 O23 83.7(9) . .
O46 Co3 O23 106.0(7) . .
O34' Co3 O28 172.3(9) . .
O46 Co3 O28 100.5(10) . .
O23 Co3 O28 88.6(8) . .
O34' Co3 O23' 81.4(10) . .
O46 Co3 O23' 89.5(8) . .
O23 Co3 O23' 16.6(9) . .
O28 Co3 O23' 91.3(9) . .
O34' Co3 O33' 174.5(9) . .
O46 Co3 O33' 93.4(9) . .
O23 Co3 O33' 100.8(8) . .
O28 Co3 O33' 12.8(9) . .
O23' Co3 O33' 102.0(9) . .
O34' Co3 O32 87.5(9) . .
O46 Co3 O32 93.0(6) . .
O23 Co3 O32 157.7(8) . .
O28 Co3 O32 99.5(8) . .
O23' Co3 O32 168.3(8) . .
O33' Co3 O32 89.3(8) . .
O34' Co3 O29 117.3(9) . .
O46 Co3 O29 160.3(5) . .
O23 Co3 O29 80.4(7) . .
O28 Co3 O29 60.6(10) . .
O23' Co3 O29 96.0(8) . .
O33' Co3 O29 66.9(9) . .
O32 Co3 O29 85.4(6) . .
O34' Co3 O34 2.5(16) . .
O46 Co3 O34 79.9(6) . .
O23 Co3 O34 83.4(7) . .
O28 Co3 O34 171.7(8) . .
O23' Co3 O34 80.4(8) . .
O33' Co3 O34 173.0(9) . .
O32 Co3 O34 88.8(8) . .
O29 Co3 O34 119.6(7) . .
O34' Co3 O29 89.1(10) . 2_656
O46 Co3 O29 161.9(5) . 2_656
O23 Co3 O29 88.7(8) . 2_656
O28 Co3 O29 90.2(10) . 2_656
O23' Co3 O29 105.0(8) . 2_656
O33' Co3 O29 94.1(10) . 2_656
O32 Co3 O29 70.6(6) . 2_656
O29 Co3 O29 30.8(7) . 2_656
O34 Co3 O29 91.6(8) . 2_656
O34' Co3 O32' 118.0(8) . .
O46 Co3 O32' 88.8(6) . .
O23 Co3 O32' 155.6(7) . .
O28 Co3 O32' 69.4(7) . .
O23' Co3 O32' 160.0(7) . .
O33' Co3 O32' 58.2(7) . .
O32 Co3 O32' 31.7(5) . .
O29 Co3 O32' 79.6(6) . .
O34 Co3 O32' 118.9(7) . .
O29 Co3 O32' 81.2(6) 2_656 .
O34' Co3 Yb4' 41.3(6) . .
O46 Co3 Yb4' 99.9(3) . .
O23 Co3 Yb4' 42.9(6) . .
O28 Co3 Yb4' 131.0(6) . .
O23' Co3 Yb4' 45.0(6) . .
O33' Co3 Yb4' 143.5(6) . .
O32 Co3 Yb4' 123.3(4) . .
O29 Co3 Yb4' 97.3(4) . .
O34 Co3 Yb4' 41.4(3) . .
O29 Co3 Yb4' 83.6(4) 2_656 .
O32' Co3 Yb4' 154.6(4) . .
O14 Co4 O17 112.9(12) . .
O14 Co4 O15 127.1(10) . .
O17 Co4 O15 101.7(6) . .
O14 Co4 O45 96.9(11) . .
O17 Co4 O45 110.0(4) . .
O15 Co4 O45 107.7(5) . .
O14 Co4 O14' 6.0(16) . .
O17 Co4 O14' 109.4(11) . .
O15 Co4 O14' 133.1(9) . .
O45 Co4 O14' 93.7(11) . .
O14 Co4 Yb2 82.5(12) . .
O17 Co4 Yb2 149.0(4) . .
O15 Co4 Yb2 87.8(4) . .
O45 Co4 Yb2 39.4(3) . .
O14' Co4 Yb2 83.1(10) . .
O21 Co5 O21 83.5(13) 2_656 .
O21 Co5 O24 118.2(15) 2_656 2_656
O21 Co5 O24 115.0(12) . 2_656
O21 Co5 O24 115.0(12) 2_656 .
O21 Co5 O24 118.2(15) . .
O24 Co5 O24 106(2) 2_656 .
O21 Co5 O24' 107.2(14) 2_656 2_656
O21 Co5 O24' 129.0(12) . 2_656
O24 Co5 O24' 16.9(18) 2_656 2_656
O24 Co5 O24' 102.3(8) . 2_656
O21 Co5 O24' 129.0(12) 2_656 .
O21 Co5 O24' 107.2(14) . .
O24 Co5 O24' 102.3(8) 2_656 .
O24 Co5 O24' 16.9(18) . .
O24' Co5 O24' 103(2) 2_656 .
O21 Co5 O21' 96.7(8) 2_656 .
O21 Co5 O21' 13.6(9) . .
O24 Co5 O21' 110.7(12) 2_656 .
O24 Co5 O21' 109.5(14) . .
O24' Co5 O21' 126.7(11) 2_656 .
O24' Co5 O21' 96.4(13) . .
O21 Co5 O21' 13.6(9) 2_656 2_656
O21 Co5 O21' 96.7(8) . 2_656
O24 Co5 O21' 109.5(14) 2_656 2_656
O24 Co5 O21' 110.7(12) . 2_656
O24' Co5 O21' 96.4(13) 2_656 2_656
O24' Co5 O21' 126.7(11) . 2_656
O21' Co5 O21' 110.1(10) . 2_656
O21 Co5 Yb4' 39.5(7) 2_656 2_656
O21 Co5 Yb4' 72.9(7) . 2_656
O24 Co5 Yb4' 87.7(12) 2_656 2_656
O24 Co5 Yb4' 153.6(11) . 2_656
O24' Co5 Yb4' 84.5(11) 2_656 2_656
O24' Co5 Yb4' 168.4(10) . 2_656
O21' Co5 Yb4' 85.1(5) . 2_656
O21' Co5 Yb4' 42.9(6) 2_656 2_656
O21 Co5 Yb4' 72.9(7) 2_656 .
O21 Co5 Yb4' 39.5(7) . .
O24 Co5 Yb4' 153.6(11) 2_656 .
O24 Co5 Yb4' 87.7(12) . .
O24' Co5 Yb4' 168.4(10) 2_656 .
O24' Co5 Yb4' 84.5(11) . .
O21' Co5 Yb4' 42.9(6) . .
O21' Co5 Yb4' 85.1(5) 2_656 .
Yb4' Co5 Yb4' 88.98(14) 2_656 .
O6 P1 O2 115.1(5) . .
O6 P1 O4 112.1(5) . .
O2 P1 O4 101.9(5) . .
O6 P1 C21 107.0(6) . .
O2 P1 C21 110.0(6) . .
O4 P1 C21 110.8(6) . .
O6 P1 Yb1 120.7(3) . .
O2 P1 Yb1 50.2(3) . .
O4 P1 Yb1 52.8(4) . .
C21 P1 Yb1 132.3(5) . .
O9 P2 O5 114.2(6) . .
O9 P2 O45 113.4(6) . .
O5 P2 O45 101.9(5) . .
O9 P2 C24 109.7(7) . .
O5 P2 C24 109.7(7) . .
O45 P2 C24 107.6(7) . .
O9 P2 Yb2 120.6(4) . .
O5 P2 Yb2 50.8(3) . .
O45 P2 Yb2 52.2(4) . .
C24 P2 Yb2 129.7(6) . .
O7 P3 O14 115(2) . .
O7 P3 O46 110.3(15) . .
O14 P3 O46 105.0(17) . .
O7 P3 C60 110.6(15) . .
O14 P3 C60 110.9(18) . .
O46 P3 C60 103.8(14) . .
O7 P3 Yb3 120.3(14) . .
O14 P3 Yb3 57.0(12) . .
O46 P3 Yb3 49.1(7) . .
C60 P3 Yb3 127.8(13) . .
O7 P3 Yb2 23.5(7) . .
O14 P3 Yb2 92.0(17) . .
O46 P3 Yb2 120.8(13) . .
C60 P3 Yb2 122.3(11) . .
Yb3 P3 Yb2 109.3(8) . .
O46 P3' O14' 98.6(18) . .
O46 P3' O7 118.6(18) . .
O14' P3' O7 112(2) . .
O46 P3' C60 113.9(17) . .
O14' P3' C60 109.0(18) . .
O7 P3' C60 104.9(14) . .
O46 P3' Yb3 51.1(9) . .
O14' P3' Yb3 48.7(12) . .
O7 P3' Yb3 121.6(14) . .
C60 P3' Yb3 132.8(14) . .
O36 P4 O23 114.2(13) . .
O36 P4 O21 113.2(14) . .
O23 P4 O21 100.1(13) . .
O36 P4 C55 108.1(11) . .
O23 P4 C55 110.4(11) . .
O21 P4 C55 110.9(10) . .
O36 P4 Yb4 130.1(9) . .
O23 P4 Yb4 47.1(8) . .
O21 P4 Yb4 53.0(9) . .
C55 P4 Yb4 121.8(7) . .
P4 O23 Co3 151.9(14) . .
P4 O23 Yb4 105.1(11) . .
Co3 O23 Yb4 99.9(8) . .
P4 O21 Co5 133.4(16) . .
P4 O21 Yb4 98.3(11) . .
Co5 O21 Yb4 119.6(9) . .
P4 O36 Yb4 145.8(14) . 2_656
C57 C55 C56 110.6(14) . .
C57 C55 C80 110.5(15) . .
C56 C55 C80 110.0(14) . .
C57 C55 P4 109.0(14) . .
C56 C55 P4 108.5(14) . .
C80 C55 P4 108.2(14) . .
C55 C56 H56A 109.5 . .
C55 C56 H56B 109.5 . .
H56A C56 H56B 109.5 . .
C55 C56 H56C 109.5 . .
H56A C56 H56C 109.5 . .
H56B C56 H56C 109.5 . .
C55 C57 H57A 109.5 . .
C55 C57 H57B 109.5 . .
H57A C57 H57B 109.5 . .
C55 C57 H57C 109.5 . .
H57A C57 H57C 109.5 . .
H57B C57 H57C 109.5 . .
C55 C80 H80A 109.5 . .
C55 C80 H80B 109.5 . .
H80A C80 H80B 109.5 . .
C55 C80 H80C 109.5 . .
H80A C80 H80C 109.5 . .
H80B C80 H80C 109.5 . .
O36' P4' O21' 113.6(15) . .
O36' P4' O23' 114.7(12) . .
O21' P4' O23' 101.0(14) . .
O36' P4' C55' 109.3(10) . .
O21' P4' C55' 107.3(10) . .
O23' P4' C55' 110.5(12) . .
O36' P4' Yb4' 108.7(9) . .
O21' P4' Yb4' 52.8(9) . .
O23' P4' Yb4' 54.5(9) . .
C55' P4' Yb4' 141.8(7) . .
O36' P4' Yb4' 19.0(8) . 2_656
O21' P4' Yb4' 94.7(11) . 2_656
O23' P4' Yb4' 120.0(9) . 2_656
C55' P4' Yb4' 119.1(7) . 2_656
Yb4' P4' Yb4' 96.6(3) . 2_656
P4' O23' Co3 139.0(14) . .
P4' O23' Yb4' 94.6(12) . .
Co3 O23' Yb4' 97.8(8) . .
P4' O21' Co5 122.9(14) . .
P4' O21' Yb4' 96.4(11) . .
Co5 O21' Yb4' 98.0(8) . .
P4' O36' Yb4' 147.8(13) . 2_656
C80' C55' C57' 111.2(15) . .
C80' C55' C56' 111.1(14) . .
C57' C55' C56' 110.8(14) . .
C80' C55' P4' 107.7(14) . .
C57' C55' P4' 108.0(14) . .
C56' C55' P4' 107.9(14) . .
C55' C80' H80D 109.5 . .
C55' C80' H80E 109.5 . .
H80D C80' H80E 109.5 . .
C55' C80' H80F 109.5 . .
H80D C80' H80F 109.5 . .
H80E C80' H80F 109.5 . .
C55' C57' H57D 109.5 . .
C55' C57' H57E 109.5 . .
H57D C57' H57E 109.5 . .
C55' C57' H57F 109.5 . .
H57D C57' H57F 109.5 . .
H57E C57' H57F 109.5 . .
C55' C56' H56D 109.5 . .
C55' C56' H56E 109.5 . .
H56D C56' H56E 109.5 . .
C55' C56' H56F 109.5 . .
H56D C56' H56F 109.5 . .
H56E C56' H56F 109.5 . .
P1 O2 Co1 148.8(6) . .
P1 O2 Yb1 100.0(4) . .
Co1 O2 Yb1 102.7(3) . .
Co1 O3 Yb2 105.3(3) . .
Co1 O3 Yb1 105.6(4) . .
Yb2 O3 Yb1 110.4(4) . .
Co1 O3 H3D 111.7 . .
Yb2 O3 H3D 111.7 . .
Yb1 O3 H3D 111.7 . .
P1 O4 Co2 125.6(6) . .
P1 O4 Yb1 96.7(4) . .
Co2 O4 Yb1 110.8(3) . .
P2 O5 Co1 145.0(6) . .
P2 O5 Yb2 99.1(5) . .
Co1 O5 Yb2 101.6(3) . .
P1 O6 Yb1 151.5(5) . 2_656
P3 O7 P3' 8.8(15) . .
P3 O7 Yb2 141.2(11) . .
P3' O7 Yb2 147.1(11) . .
P2 O9 Yb3 146.8(6) . .
C53 O10 Yb1 136.2(8) . .
P3' O46 P3 2.6(19) . .
P3' O46 Co3 145.5(12) . .
P3 O46 Co3 146.3(11) . .
P3' O46 Yb3 100.7(11) . .
P3 O46 Yb3 98.4(10) . .
Co3 O46 Yb3 103.9(4) . .
P2 O45 Co4 130.8(7) . .
P2 O45 Yb2 97.6(5) . .
Co4 O45 Yb2 108.6(4) . .
C50 O20 Yb4 150(3) . .
C50 O20' Yb4' 137(2) . .
C50 O24 Co5 115(2) . .
C50 O24' Co5 117(3) . .
C103 C21 C38 111.5(13) . .
C103 C21 C47 109.2(12) . .
C38 C21 C47 111.5(12) . .
C103 C21 P1 108.5(10) . .
C38 C21 P1 109.3(9) . .
C47 C21 P1 106.8(9) . .
C71 O13 Yb1 150.9(14) . .
C146 C24 C92 109.0(15) . .
C146 C24 C34 111.7(15) . .
C92 C24 C34 109.3(13) . .
C146 C24 P2 109.6(11) . .
C92 C24 P2 109.0(11) . .
C34 C24 P2 108.2(12) . .
P3 O14 Co4 132(2) . .
P3 O14 Yb3 92.4(13) . .
Co4 O14 Yb3 112.6(15) . .
P3' O14' Co4 126(2) . .
P3' O14' Yb3 100.7(15) . .
Co4 O14' Yb3 113.9(15) . .
C59 O16 Yb3 158.2(12) . .
C100 C27 H27A 109.5 . .
C100 C27 H27B 109.5 . .
H27A C27 H27B 109.5 . .
C100 C27 H27C 109.5 . .
H27A C27 H27C 109.5 . .
H27B C27 H27C 109.5 . .
C53 O11 Yb2 139.8(9) . .
C74 C29 C46 112(2) . .
C74 C29 C71 109.4(15) . .
C46 C29 C71 107.5(14) . .
C74 C29 C61 109.7(15) . .
C46 C29 C61 111.0(16) . .
C71 C29 C61 107.5(18) . .
C59 O17 Co4 119.5(11) . .
C24 C34 H34A 109.5 . .
C24 C34 H34B 109.5 . .
H34A C34 H34B 109.5 . .
C24 C34 H34C 109.5 . .
H34A C34 H34C 109.5 . .
H34B C34 H34C 109.5 . .
C63 O19 Yb3 138.6(10) . .
C63 O18 Yb4 122.9(18) . .
C63 O18' Yb4' 140(2) . .
C21 C38 H38A 109.5 . .
C21 C38 H38B 109.5 . .
H38A C38 H38B 109.5 . .
C21 C38 H38C 109.5 . .
H38A C38 H38C 109.5 . .
H38B C38 H38C 109.5 . .
C42 O15 C42' 7(3) . .
C42 O15 Co4 110(2) . .
C42' O15 Co4 109.2(17) . .
C21 C47 H47A 109.5 . .
C21 C47 H47B 109.5 . .
H47A C47 H47B 109.5 . .
C21 C47 H47C 109.5 . .
H47A C47 H47C 109.5 . .
H47B C47 H47C 109.5 . .
C29 C46 H46A 109.5 . .
C29 C46 H46B 109.5 . .
H46A C46 H46B 109.5 . .
C29 C46 H46C 109.5 . .
H46A C46 H46C 109.5 . .
H46B C46 H46C 109.5 . .
C71 O12 Co2 120(2) . .
C71 O12' Co2 125(3) . .
O11 C53 O10 121.4(12) . .
O11 C53 C100 118.5(12) . .
O10 C53 C100 119.8(11) . .
C60 C54 H54B 108.6 . .
C60 C54 H54C 108.8 . .
H54B C54 H54C 107.4 . .
C60 C54 H54A 114.5 . .
H54B C54 H54A 108.7 . .
H54C C54 H54A 108.5 . .
C60 C58 H58A 109.5 . .
C60 C58 H58B 109.5 . .
H58A C58 H58B 109.5 . .
C60 C58 H58C 109.5 . .
H58A C58 H58C 109.5 . .
H58B C58 H58C 109.5 . .
O17 C59 O16 124.1(16) . .
O17 C59 C127 120.9(13) . .
O16 C59 C127 114.8(13) . .
C54 C60 C58 110.0(15) . .
C54 C60 C62 110.3(15) . .
C58 C60 C62 112.1(13) . .
C54 C60 P3 110.3(13) . .
C58 C60 P3 104.3(12) . .
C62 C60 P3 109.7(13) . .
C54 C60 P3' 106.4(12) . .
C58 C60 P3' 112.2(12) . .
C62 C60 P3' 105.6(12) . .
P3 C60 P3' 7.9(12) . .
C29 C61 H61A 109.5 . .
C29 C61 H61B 109.5 . .
H61A C61 H61B 109.5 . .
C29 C61 H61C 109.5 . .
H61A C61 H61C 109.5 . .
H61B C61 H61C 109.5 . .
C60 C62 H62A 109.5 . .
C60 C62 H62B 109.5 . .
H62A C62 H62B 109.5 . .
C60 C62 H62C 109.5 . .
H62A C62 H62C 109.5 . .
H62B C62 H62C 109.5 . .
O18' C63 O19 113(2) . .
O18' C63 O18 28.0(18) . .
O19 C63 O18 128.2(16) . .
O18' C63 C97 127(2) . .
O19 C63 C97 117.7(15) . .
O18 C63 C97 112.9(19) . .
O12' C71 O13 124(3) . .
O12' C71 O12 7(4) . .
O13 C71 O12 122.1(19) . .
O12' C71 C29 116(3) . .
O13 C71 C29 120(2) . .
O12 C71 C29 117(2) . .
C29 C74 H74A 109.5 . .
C29 C74 H74B 109.5 . .
H74A C74 H74B 109.5 . .
C29 C74 H74C 109.5 . .
H74A C74 H74C 109.5 . .
H74B C74 H74C 109.5 . .
C97 C82 H82A 109.5 . .
C97 C82 H82B 109.5 . .
H82A C82 H82B 109.5 . .
C97 C82 H82C 109.5 . .
H82A C82 H82C 109.5 . .
H82B C82 H82C 109.5 . .
C97 C87 H87A 109.5 . .
C97 C87 H87B 109.5 . .
H87A C87 H87B 109.5 . .
C97 C87 H87C 109.5 . .
H87A C87 H87C 109.5 . .
H87B C87 H87C 109.5 . .
C45 C48 H48A 109.5 . .
C45 C48 H48B 109.5 . .
H48A C48 H48B 109.5 . .
C45 C48 H48C 109.5 . .
H48A C48 H48C 109.5 . .
H48B C48 H48C 109.5 . .
C24 C92 H92A 109.5 . .
C24 C92 H92B 109.5 . .
H92A C92 H92B 109.5 . .
C24 C92 H92C 109.5 . .
H92A C92 H92C 109.5 . .
H92B C92 H92C 109.5 . .
C100 C93 H93A 109.5 . .
C100 C93 H93B 109.5 . .
H93A C93 H93B 109.5 . .
C100 C93 H93C 109.5 . .
H93A C93 H93C 109.5 . .
H93B C93 H93C 109.5 . .
C97 C95 H95A 109.5 . .
C97 C95 H95B 109.5 . .
H95A C95 H95B 109.5 . .
C97 C95 H95C 109.5 . .
H95A C95 H95C 109.5 . .
H95B C95 H95C 109.5 . .
C63 C97 C87 110.8(15) . .
C63 C97 C95 111.4(14) . .
C87 C97 C95 111.5(15) . .
C63 C97 C82 104.0(14) . .
C87 C97 C82 111.1(15) . .
C95 C97 C82 107.8(15) . .
C93 C100 C27 118.4(17) . .
C93 C100 C53 114.6(13) . .
C27 C100 C53 113.1(14) . .
C93 C100 C150 105.0(16) . .
C27 C100 C150 103.3(15) . .
C53 C100 C150 99.3(14) . .
C21 C103 H10A 109.5 . .
C21 C103 H10B 109.5 . .
H10A C103 H10B 109.5 . .
C21 C103 H10C 109.5 . .
H10A C103 H10C 109.5 . .
H10B C103 H10C 109.5 . .
O24' C50 O20 120(3) . .
O24' C50 O20' 130(3) . .
O20 C50 O20' 28(3) . .
O24' C50 O24 25(3) . .
O20 C50 O24 109(3) . .
O20' C50 O24 130(2) . .
O24' C50 C45 116(2) . .
O20 C50 C45 124(2) . .
O20' C50 C45 110.6(18) . .
O24 C50 C45 118.8(18) . .
C24 C146 H14A 109.5 . .
C24 C146 H14B 109.5 . .
H14A C146 H14B 109.5 . .
C24 C146 H14C 109.5 . .
H14A C146 H14C 109.5 . .
H14B C146 H14C 109.5 . .
C100 C150 H15A 109.5 . .
C100 C150 H15B 109.5 . .
H15A C150 H15B 109.5 . .
C100 C150 H15C 109.5 . .
H15A C150 H15C 109.5 . .
H15B C150 H15C 109.5 . .
C75 O25 Yb1 166(2) . .
C75 O25 Yb2 88.2(12) . .
Yb1 O25 Yb2 98.8(9) . .
C75 O26 Yb2 105.2(13) . .
O25 C75 O26 117.4(13) . .
O25 C75 C4 118.6(17) . .
O26 C75 C4 123.5(17) . .
O25 C75 Yb2 67.1(11) . .
O26 C75 Yb2 50.9(11) . .
C4 C75 Yb2 163.6(16) . .
C75 C4 C37 111.1(16) . .
C75 C4 C77 109.2(16) . .
C37 C4 C77 109.8(16) . .
C75 C4 C36 109.5(15) . .
C37 C4 C36 108.4(16) . .
C77 C4 C36 108.8(16) . .
C4 C36 H36A 109.5 . .
C4 C36 H36B 109.5 . .
H36A C36 H36B 109.5 . .
C4 C36 H36C 109.5 . .
H36A C36 H36C 109.5 . .
H36B C36 H36C 109.5 . .
C4 C37 H37A 109.5 . .
C4 C37 H37B 109.5 . .
H37A C37 H37B 109.5 . .
C4 C37 H37C 109.5 . .
H37A C37 H37C 109.5 . .
H37B C37 H37C 109.5 . .
C4 C77 H77A 109.5 . .
C4 C77 H77B 109.5 . .
H77A C77 H77B 109.5 . .
C4 C77 H77C 109.5 . .
H77A C77 H77C 109.5 . .
H77B C77 H77C 109.5 . .
C75' O25' Yb1 150(2) . .
C75' O25' Yb2 92.2(19) . .
Yb1 O25' Yb2 102.3(9) . .
C75' O26' Yb2 97.6(18) . .
O25' C75' O26' 115(2) . .
O25' C75' C4' 130(2) . .
O26' C75' C4' 116(2) . .
O25' C75' Yb2 60.2(16) . .
O26' C75' Yb2 55.0(15) . .
C4' C75' Yb2 165.5(16) . .
C37' C4' C36' 110.8(17) . .
C37' C4' C77' 110.0(17) . .
C36' C4' C77' 111.2(17) . .
C37' C4' C75' 108.8(17) . .
C36' C4' C75' 108.5(17) . .
C77' C4' C75' 107.4(17) . .
C4' C77' H77D 109.5 . .
C4' C77' H77E 109.5 . .
H77D C77' H77E 109.5 . .
C4' C77' H77F 109.5 . .
H77D C77' H77F 109.5 . .
H77E C77' H77F 109.5 . .
C4' C37' H37D 109.5 . .
C4' C37' H37E 109.5 . .
H37D C37' H37E 109.5 . .
C4' C37' H37F 109.5 . .
H37D C37' H37F 109.5 . .
H37E C37' H37F 109.5 . .
C4' C36' H36D 109.5 . .
C4' C36' H36E 109.5 . .
H36D C36' H36E 109.5 . .
C4' C36' H36F 109.5 . .
H36D C36' H36F 109.5 . .
H36E C36' H36F 109.5 . .
C39 C127 C3 111.1(14) . .
C39 C127 C2 109.1(13) . .
C3 C127 C2 108.0(13) . .
C39 C127 C59 111.3(14) . .
C3 C127 C59 109.5(11) . .
C2 C127 C59 107.7(13) . .
C127 C39 H39A 109.5 . .
C127 C39 H39B 109.5 . .
H39A C39 H39B 109.5 . .
C127 C39 H39C 109.5 . .
H39A C39 H39C 109.5 . .
H39B C39 H39C 109.5 . .
C127 C2 H2A 109.5 . .
C127 C2 H2B 109.5 . .
H2A C2 H2B 109.5 . .
C127 C2 H2C 109.5 . .
H2A C2 H2C 109.5 . .
H2B C2 H2C 109.5 . .
C127 C3 H3A 109.5 . .
C127 C3 H3B 109.5 . .
H3A C3 H3B 109.5 . .
C127 C3 H3C 109.5 . .
H3A C3 H3C 109.5 . .
H3B C3 H3C 109.5 . .
H2D C2' H2E 109.5 . .
H2D C2' H2F 109.5 . .
H2E C2' H2F 109.5 . .
H39D C39' H39E 109.5 . .
H39D C39' H39F 109.5 . .
H39E C39' H39F 109.5 . .
C45 C44 H44A 109.5 . .
C45 C44 H44B 109.5 . .
H44A C44 H44B 109.5 . .
C45 C44 H44C 109.5 . .
H44A C44 H44C 109.5 . .
H44B C44 H44C 109.5 . .
C44 C45 C48 110.5(12) . .
C44 C45 C43 109.4(12) . .
C48 C45 C43 109.2(12) . .
C44 C45 C50 108.7(12) . .
C48 C45 C50 109.5(12) . .
C43 C45 C50 109.5(11) . .
C45 C43 H43A 109.5 . .
C45 C43 H43B 109.5 . .
H43A C43 H43B 109.5 . .
C45 C43 H43C 109.5 . .
H43A C43 H43C 109.5 . .
H43B C43 H43C 109.5 . .
O31 N1 O33 123(2) . .
O31 N1 O32 123(2) . .
O33 N1 O32 113.6(18) . .
O31 N1 O30 21.9(14) . 2_656
O33 N1 O30 124.1(18) . 2_656
O32 N1 O30 118.9(17) . 2_656
O30 O31 N1 121(3) 2_656 .
O30 O31 N2 29(2) 2_656 2_656
N1 O31 N2 94.3(18) . 2_656
N1 O32 Co3 123.1(14) . .
N1 O32 Co1 89.0(12) . .
Co3 O32 Co1 147.7(8) . .
N1 O33 Co1 98.7(14) . .
O30 N2 O28 122(2) . .
O30 N2 O29 124(3) . .
O28 N2 O29 114(2) . .
O30 N2 O31 17.0(12) . 2_656
O28 N2 O31 133(2) . 2_656
O29 N2 O31 112(2) . 2_656
N2 O28 Co3 96.9(18) . .
O29 O29 N2 160(2) 2_656 .
O29 O29 Co3 78.1(19) 2_656 .
N2 O29 Co3 88.1(15) . .
O29 O29 Co3 71.1(18) 2_656 2_656
N2 O29 Co3 123.9(16) . 2_656
Co3 O29 Co3 147.9(7) . 2_656
O31 O30 N2 134(3) 2_656 .
O31 O30 N1 37(2) 2_656 2_656
N2 O30 N1 99.3(17) . 2_656
O31' N1' O33' 119(2) . .
O31' N1' O32' 124(2) . .
O33' N1' O32' 117(2) . .
O31' N1' O30' 12.2(18) . 2_656
O33' N1' O30' 126(2) . 2_656
O32' N1' O30' 116.6(19) . 2_656
O30' O31' N1' 139(6) 2_656 .
O30' O31' N2' 45(5) 2_656 2_656
N1' O31' N2' 94(2) . 2_656
N1' O32' Co1 125.9(14) . .
N1' O32' Co3 87.7(13) . .
Co1 O32' Co3 146.3(8) . .
N1' O33' Co3 96.9(16) . .
O30' N2' O29' 120(2) . .
O30' N2' O28' 124(2) . .
O29' N2' O28' 116(2) . .
O30' N2' O31' 18.1(15) . 2_656
O29' N2' O31' 122.5(19) . 2_656
O28' N2' O31' 119(2) . 2_656
O28' O28' N2' 141(2) 2_656 .
O28' O28' Co1 90.2(16) 2_656 2_656
N2' O28' Co1 126.0(15) . 2_656
O28' O28' Co1 59.8(15) 2_656 .
N2' O28' Co1 84.9(13) . .
Co1 O28' Co1 149.1(7) 2_656 .
N2' O29' Co1 100.9(14) . .
O31' O30' N2' 117(6) 2_656 .
O31' O30' N1' 29(5) 2_656 2_656
N2' O30' N1' 88.5(19) . 2_656
C42 O8 Yb2 137(3) . .
O15 C42 O8 115(4) . .
O15 C42 C32 116(2) . .
O8 C42 C32 123(2) . .
C51 C32 C42 107(2) . .
C51 C32 C41 113.3(17) . .
C42 C32 C41 107.2(17) . .
C51 C32 C40 111.1(17) . .
C42 C32 C40 106.2(18) . .
C41 C32 C40 111.1(18) . .
C32 C51 H51A 109.5 . .
C32 C51 H51B 109.5 . .
H51A C51 H51B 109.5 . .
C32 C51 H51C 109.5 . .
H51A C51 H51C 109.5 . .
H51B C51 H51C 109.5 . .
C32 C40 H40A 109.5 . .
C32 C40 H40B 109.5 . .
H40A C40 H40B 109.5 . .
C32 C40 H40C 109.5 . .
H40A C40 H40C 109.5 . .
H40B C40 H40C 109.5 . .
C32 C41 H41A 109.5 . .
C32 C41 H41B 109.5 . .
H41A C41 H41B 109.5 . .
C32 C41 H41C 109.5 . .
H41A C41 H41C 109.5 . .
H41B C41 H41C 109.5 . .
C42' O8' Yb2 160(3) . .
C32' C51' H51D 109.5 . .
C32' C51' H51E 109.5 . .
H51D C51' H51E 109.5 . .
C32' C51' H51F 109.5 . .
H51D C51' H51F 109.5 . .
H51E C51' H51F 109.5 . .
C40' C32' C51' 107(2) . .
C40' C32' C42' 113(2) . .
C51' C32' C42' 111(2) . .
C32' C40' H40D 109.5 . .
C32' C40' H40E 109.5 . .
H40D C40' H40E 109.5 . .
C32' C40' H40F 109.5 . .
H40D C40' H40F 109.5 . .
H40E C40' H40F 109.5 . .
O8' C42' O15 122(4) . .
O8' C42' C32' 118(3) . .
O15 C42' C32' 119.7(19) . .
H2WA O2W H2WB 119.9 . .

loop_
_geom_bond_atom_site_label_1
_geom_bond_atom_site_label_2
_geom_bond_distance
_geom_bond_site_symmetry_2
Yb1 O25 2.055(18) .
Yb1 O6 2.164(8) 2_656
Yb1 O13 2.182(10) .
Yb1 O10 2.214(9) .
Yb1 O3 2.284(9) .
Yb1 O2 2.367(8) .
Yb1 O25' 2.40(2) .
Yb1 O4 2.431(9) .
Yb1 P1 3.034(4) .
Yb1 Co1 3.4504(17) .
Yb1 Co2 3.6373(18) .
Yb1 Yb2 3.7473(10) .
Yb2 O8' 2.11(3) .
Yb2 O7 2.188(12) .
Yb2 O11 2.225(8) .
Yb2 O3 2.280(9) .
Yb2 O26' 2.29(3) .
Yb2 O5 2.382(9) .
Yb2 O25' 2.41(3) .
Yb2 O45 2.419(9) .
Yb2 O8 2.43(3) .
Yb2 O26 2.48(3) .
Yb2 C75' 2.77(3) .
Yb2 O25 2.84(2) .
Yb3 O22 2.137(19) .
Yb3 O9 2.176(10) .
Yb3 O16 2.214(12) .
Yb3 O34 2.218(18) .
Yb3 O19 2.249(10) .
Yb3 O14' 2.28(3) .
Yb3 O38' 2.33(2) .
Yb3 O46 2.361(9) .
Yb3 O34' 2.37(2) .
Yb3 O14 2.59(3) .
Yb3 O22' 2.68(3) .
Yb3 C81' 2.98(2) .
Yb4 O38 2.007(19) .
Yb4 O36 2.16(2) 2_656
Yb4 O34 2.223(18) .
Yb4 O18 2.28(2) .
Yb4 O20 2.32(3) .
Yb4 O23 2.43(2) .
Yb4 O22 2.68(3) .
Yb4 O21 2.59(3) .
Yb4 C81 2.55(2) .
Yb4 P4 3.204(12) .
Yb4 Co3 3.435(4) .
O34 Co3 2.225(4) .
O34 H34D 1.0000 .
C81 O22 1.283(10) .
C81 O38 1.285(10) .
C81 C90 1.497(9) .
C90 C85 1.514(9) .
C90 C91 1.539(19) .
C90 C88 1.551(18) .
C88 H88A 0.9800 .
C88 H88B 0.9800 .
C88 H88C 0.9800 .
C85 H85A 0.9800 .
C85 H85B 0.9800 .
C85 H85C 0.9800 .
C91 H91A 0.9800 .
C91 H91B 0.9800 .
C91 H91C 0.9800 .
Yb4' O36' 2.16(3) 2_656
Yb4' O20' 2.20(3) .
Yb4' O34' 2.36(2) .
Yb4' O18' 2.38(3) .
Yb4' O21' 2.40(2) .
Yb4' O22' 2.44(2) .
Yb4' O23' 2.44(2) .
Yb4' P4' 2.994(11) .
Yb4' Co3 3.427(4) .
Yb4' Co5 3.491(5) .
Yb4' P4' 3.540(12) 2_656
O34' Co3 1.917(16) .
O34' H34E 1.0000 .
C81' O38' 1.285(10) .
C81' O22' 1.298(10) .
C81' C90' 1.492(10) .
C90' C85' 1.511(9) .
C90' C88' 1.520(19) .
C90' C91' 1.540(19) .
C91' H91D 0.9800 .
C91' H91E 0.9800 .
C91' H91F 0.9800 .
C85' H85D 0.9800 .
C85' H85E 0.9800 .
C85' H85F 0.9800 .
C88' H88D 0.9800 .
C88' H88E 0.9800 .
C88' H88F 0.9800 .
Co1 O2 2.044(8) .
Co1 O3 2.043(8) .
Co1 O5 2.048(9) .
Co1 O29' 2.069(19) .
Co1 O28' 2.083(17) 2_656
Co1 O33 2.090(18) .
Co1 O32' 2.163(17) .
Co1 O32 2.260(17) .
Co1 O28' 2.411(17) .
Co2 O12 1.83(4) .
Co2 O12 1.83(4) 2_656
Co2 O4 1.977(9) .
Co2 O4 1.977(9) 2_656
Co2 O12' 2.06(4) .
Co2 O12' 2.06(4) 2_656
Co2 Yb1 3.6372(18) 2_656
Co3 O46 2.004(11) .
Co3 O23 2.04(2) .
Co3 O28 2.04(2) .
Co3 O23' 2.09(2) .
Co3 O33' 2.10(2) .
Co3 O32 2.169(16) .
Co3 O29 2.18(2) .
Co3 O29 2.26(2) 2_656
Co3 O32' 2.281(16) .
Co4 O14 1.85(4) .
Co4 O17 1.957(11) .
Co4 O15 1.987(13) .
Co4 O45 2.015(11) .
Co4 O14' 2.16(4) .
Co5 O21 1.80(2) 2_656
Co5 O21 1.80(2) .
Co5 O24 1.88(3) 2_656
Co5 O24 1.88(3) .
Co5 O24' 2.05(3) 2_656
Co5 O24' 2.05(3) .
Co5 O21' 2.22(3) .
Co5 O21' 2.22(3) 2_656
Co5 Yb4' 3.491(5) 2_656
P1 O6 1.506(9) .
P1 O2 1.532(9) .
P1 O4 1.554(9) .
P1 C21 1.816(12) .
P2 O9 1.517(11) .
P2 O5 1.538(9) .
P2 O45 1.538(11) .
P2 C24 1.823(15) .
P3 O7 1.46(3) .
P3 O14 1.57(4) .
P3 O46 1.68(2) .
P3 C60 1.83(3) .
P3' O46 1.43(2) .
P3' O14' 1.54(4) .
P3' O7 1.56(3) .
P3' C60 1.85(3) .
P4 O36 1.541(17) .
P4 O23 1.547(17) .
P4 O21 1.554(16) .
P4 C55 1.80(3) .
O36 Yb4 2.16(2) 2_656
C55 C57 1.52(2) .
C55 C56 1.53(2) .
C55 C80 1.53(2) .
C56 H56A 0.9800 .
C56 H56B 0.9800 .
C56 H56C 0.9800 .
C57 H57A 0.9800 .
C57 H57B 0.9800 .
C57 H57C 0.9800 .
C80 H80A 0.9800 .
C80 H80B 0.9800 .
C80 H80C 0.9800 .
P4' O36' 1.52(3) .
P4' O21' 1.54(2) .
P4' O23' 1.54(3) .
P4' C55' 1.84(3) .
P4' Yb4' 3.540(12) 2_656
O36' Yb4' 2.16(3) 2_656
C55' C80' 1.54(2) .
C55' C57' 1.55(2) .
C55' C56' 1.55(2) .
C80' H80D 0.9800 .
C80' H80E 0.9800 .
C80' H80F 0.9800 .
C57' H57D 0.9800 .
C57' H57E 0.9800 .
C57' H57F 0.9800 .
C56' H56D 0.9800 .
C56' H56E 0.9800 .
C56' H56F 0.9800 .
O3 H3D 1.0000 .
O6 Yb1 2.164(8) 2_656
O10 C53 1.292(9) .
O20 C50 1.21(3) .
O20' C50 1.36(4) .
O24 C50 1.40(4) .
O24' C50 1.17(4) .
C21 C103 1.52(2) .
C21 C38 1.531(19) .
C21 C47 1.55(2) .
O13 C71 1.26(2) .
C24 C146 1.53(2) .
C24 C92 1.53(2) .
C24 C34 1.53(2) .
O16 C59 1.257(14) .
C27 C100 1.45(2) .
C27 H27A 0.9800 .
C27 H27B 0.9800 .
C27 H27C 0.9800 .
O11 C53 1.286(9) .
C29 C74 1.47(3) .
C29 C46 1.50(2) .
C29 C71 1.54(2) .
C29 C61 1.57(3) .
O17 C59 1.253(14) .
C34 H34A 0.9800 .
C34 H34B 0.9800 .
C34 H34C 0.9800 .
O19 C63 1.25(2) .
O18 C63 1.37(3) .
O18' C63 1.16(3) .
C38 H38A 0.9800 .
C38 H38B 0.9800 .
C38 H38C 0.9800 .
O15 C42 1.20(2) .
O15 C42' 1.43(4) .
C47 H47A 0.9800 .
C47 H47B 0.9800 .
C47 H47C 0.9800 .
C46 H46A 0.9800 .
C46 H46B 0.9800 .
C46 H46C 0.9800 .
O12 C71 1.44(4) .
O12' C71 1.09(4) .
C53 C100 1.499(19) .
C54 C60 1.499(10) .
C54 H54B 0.9584 .
C54 H54C 0.9556 .
C54 H54A 0.9574 .
C58 C60 1.499(10) .
C58 H58A 0.9800 .
C58 H58B 0.9800 .
C58 H58C 0.9800 .
C59 C127 1.53(2) .
C60 C62 1.502(9) .
C61 H61A 0.9800 .
C61 H61B 0.9800 .
C61 H61C 0.9800 .
C62 H62A 0.9800 .
C62 H62B 0.9800 .
C62 H62C 0.9800 .
C63 C97 1.508(19) .
C74 H74A 0.9800 .
C74 H74B 0.9800 .
C74 H74C 0.9800 .
C82 C97 1.56(2) .
C82 H82A 0.9800 .
C82 H82B 0.9800 .
C82 H82C 0.9800 .
C87 C97 1.53(3) .
C87 H87A 0.9800 .
C87 H87B 0.9800 .
C87 H87C 0.9800 .
C48 C45 1.495(17) .
C48 H48A 0.9800 .
C48 H48B 0.9800 .
C48 H48C 0.9800 .
C92 H92A 0.9800 .
C92 H92B 0.9800 .
C92 H92C 0.9800 .
C93 C100 1.46(3) .
C93 H93A 0.9800 .
C93 H93B 0.9800 .
C93 H93C 0.9800 .
C95 C97 1.53(2) .
C95 H95A 0.9800 .
C95 H95B 0.9800 .
C95 H95C 0.9800 .
C100 C150 1.63(3) .
C103 H10A 0.9800 .
C103 H10B 0.9800 .
C103 H10C 0.9800 .
C50 C45 1.53(2) .
C146 H14A 0.9800 .
C146 H14B 0.9800 .
C146 H14C 0.9800 .
C150 H15A 0.9800 .
C150 H15B 0.9800 .
C150 H15C 0.9800 .
O25 C75 1.283(9) .
O26 C75 1.288(9) .
C75 C4 1.488(10) .
C4 C37 1.51(2) .
C4 C77 1.52(2) .
C4 C36 1.52(2) .
C36 H36A 0.9800 .
C36 H36B 0.9800 .
C36 H36C 0.9800 .
C37 H37A 0.9800 .
C37 H37B 0.9800 .
C37 H37C 0.9800 .
C77 H77A 0.9800 .
C77 H77B 0.9800 .
C77 H77C 0.9800 .
O25' C75' 1.284(10) .
O26' C75' 1.290(10) .
C75' C4' 1.487(10) .
C4' C37' 1.46(3) .
C4' C36' 1.46(3) .
C4' C77' 1.47(3) .
C77' H77D 0.9800 .
C77' H77E 0.9800 .
C77' H77F 0.9800 .
C37' H37D 0.9800 .
C37' H37E 0.9800 .
C37' H37F 0.9800 .
C36' H36D 0.9800 .
C36' H36E 0.9800 .
C36' H36F 0.9800 .
C127 C39 1.489(10) .
C127 C3 1.494(17) .
C127 C2 1.526(18) .
C39 H39A 0.9800 .
C39 H39B 0.9800 .
C39 H39C 0.9800 .
C2 H2A 0.9800 .
C2 H2B 0.9800 .
C2 H2C 0.9800 .
C3 H3A 0.9800 .
C3 H3B 0.9800 .
C3 H3C 0.9800 .
C2' H2D 0.9800 .
C2' H2E 0.9800 .
C2' H2F 0.9800 .
C39' H39D 0.9800 .
C39' H39E 0.9800 .
C39' H39F 0.9800 .
C44 C45 1.497(17) .
C44 H44A 0.9800 .
C44 H44B 0.9800 .
C44 H44C 0.9800 .
C45 C43 1.508(17) .
C43 H43A 0.9800 .
C43 H43B 0.9800 .
C43 H43C 0.9800 .
N1 O31 1.20(3) .
N1 O33 1.25(3) .
N1 O32 1.31(2) .
N1 O30 1.71(3) 2_656
O31 O30 0.75(2) 2_656
O31 N2 1.83(3) 2_656
N2 O30 1.23(3) .
N2 O28 1.23(4) .
N2 O29 1.31(3) .
N2 O31 1.83(3) 2_656
O29 O29 1.18(3) 2_656
O29 Co3 2.26(2) 2_656
O30 O31 0.75(2) 2_656
O30 N1 1.71(3) 2_656
N1' O31' 1.22(3) .
N1' O33' 1.24(3) .
N1' O32' 1.26(2) .
N1' O30' 1.65(3) 2_656
O31' O30' 0.53(3) 2_656
O31' N2' 1.53(3) 2_656
N2' O30' 1.21(3) .
N2' O29' 1.29(3) .
N2' O28' 1.30(2) .
N2' O31' 1.53(3) 2_656
O28' O28' 1.20(3) 2_656
O28' Co1 2.083(17) 2_656
O30' O31' 0.53(3) 2_656
O30' N1' 1.65(3) 2_656
O8 C42 1.22(2) .
C42 C32 1.52(6) .
C32 C51 1.504(9) .
C32 C41 1.533(19) .
C32 C40 1.537(19) .
C51 H51A 0.9800 .
C51 H51B 0.9800 .
C51 H51C 0.9800 .
C40 H40A 0.9800 .
C40 H40B 0.9800 .
C40 H40C 0.9800 .
C41 H41A 0.9800 .
C41 H41B 0.9800 .
C41 H41C 0.9800 .
O8' C42' 1.21(2) .
C51' C32' 1.489(10) .
C51' H51D 0.9800 .
C51' H51E 0.9800 .
C51' H51F 0.9800 .
C32' C40' 1.48(2) .
C32' C42' 1.50(6) .
C40' H40D 0.9800 .
C40' H40E 0.9800 .
C40' H40F 0.9800 .
O2W H2WA 0.8461 .
O2W H2WB 0.8465 .
